data_7132579
loop_
_publ_author_name
'Hokimoto, Yuya'
'Nakamura, Takashi'

_publ_section_title
;
 Synthesis of a macrocyclic oligomer of pyridylbenzoxazole utilizing
 dynamic covalent bonds and its unsymmetric conversion.
;
_journal_issue 10
_journal_name_full 'Chemical communications (Cambridge, England)'
_journal_page_first 1281
_journal_page_last 1284
_journal_paper_doi 10.1039/d3cc06216c
_journal_volume 60
_journal_year 2024
_chemical_formula_moiety '(C96 H96 N12 O12 2+), (C F3 S O3 -)2, (C H Cl3)6, (C H4 O)2'
_chemical_formula_sum 'C106 H110 Cl18 F6 N12 O20 S2 Zn'
_chemical_formula_weight 2753.64
_space_group_crystal_system triclinic
_space_group_IT_number 2
_space_group_name_Hall '-P 1'
_space_group_name_H-M_alt 'P -1'
_atom_sites_solution_hydrogens geom
_audit_creation_method SHELXL-2018/3
_audit_update_record
;
2023-11-14 deposited with the CCDC.	2024-01-03 downloaded from the CCDC.
;
_cell_angle_alpha 103.611(2)
_cell_angle_beta 101.577(2)
_cell_angle_gamma 109.328(2)
_cell_formula_units_Z 2
_cell_length_a 16.0885(5)
_cell_length_b 20.1668(6)
_cell_length_c 21.6212(7)
_cell_measurement_reflns_used 9943
_cell_measurement_temperature 100(2)
_cell_measurement_theta_max 21.317
_cell_measurement_theta_min 2.265
_cell_volume 6129.8(4)
_computing_cell_refinement 'APEX3 (Bruker Nano, 2019)'
_computing_data_collection 'APEX2 (Bruker AXS, 2006)'
_computing_data_reduction 'APEX3 (Bruker Nano, 2019)'
_computing_publication_material 'Yadokari-XG 2011 (Wakita Nemoto et al., 2011)'
_computing_structure_refinement 'SHELXL-2018/3 (Sheldrick, 2018)'
_computing_structure_solution 'SHELXT 2018/2 (Sheldrick, 2018)'
_diffrn_ambient_temperature 100(2)
_diffrn_detector_area_resol_mean 8.333
_diffrn_measured_fraction_theta_full 0.999
_diffrn_measured_fraction_theta_max 0.998
_diffrn_measurement_device_type 'Bruker D8 goniometer'
_diffrn_measurement_method '\f and \w scans'
_diffrn_radiation_monochromator 'multilayered confocal mirror'
_diffrn_radiation_source 'rotating anode X-ray tube'
_diffrn_radiation_type MoK\a
_diffrn_radiation_wavelength 0.71073
_diffrn_reflns_av_R_equivalents 0.0953
_diffrn_reflns_av_unetI/netI 0.0409
_diffrn_reflns_Laue_measured_fraction_full 0.999
_diffrn_reflns_Laue_measured_fraction_max 0.998
_diffrn_reflns_limit_h_max 20
_diffrn_reflns_limit_h_min -20
_diffrn_reflns_limit_k_max 26
_diffrn_reflns_limit_k_min -26
_diffrn_reflns_limit_l_max 28
_diffrn_reflns_limit_l_min -28
_diffrn_reflns_number 358657
_diffrn_reflns_point_group_measured_fraction_full 0.999
_diffrn_reflns_point_group_measured_fraction_max 0.998
_diffrn_reflns_theta_full 25.242
_diffrn_reflns_theta_max 27.500
_diffrn_reflns_theta_min 1.465
_exptl_absorpt_coefficient_mu 0.705
_exptl_absorpt_correction_T_max 0.7461
_exptl_absorpt_correction_T_min 0.7032
_exptl_absorpt_correction_type multi-scan
_exptl_absorpt_process_details
;    
 SADABS-2016/2 - Bruker AXS area detector scaling and absorption correction 
;
_exptl_crystal_colour colourless
_exptl_crystal_density_diffrn 1.492
_exptl_crystal_description block
_exptl_crystal_F_000 2824
_exptl_crystal_size_max 0.180
_exptl_crystal_size_mid 0.080
_exptl_crystal_size_min 0.050
_refine_diff_density_max 4.102
_refine_diff_density_min -2.128
_refine_diff_density_rms 0.149
_refine_ls_extinction_method none
_refine_ls_goodness_of_fit_ref 1.032
_refine_ls_hydrogen_treatment constr
_refine_ls_matrix_type full
_refine_ls_number_parameters 1605
_refine_ls_number_reflns 28126
_refine_ls_number_restraints 321
_refine_ls_restrained_S_all 1.038
_refine_ls_R_factor_all 0.1350
_refine_ls_R_factor_gt 0.0991
_refine_ls_shift/su_max 0.001
_refine_ls_shift/su_mean 0.000
_refine_ls_structure_factor_coef Fsqd
_refine_ls_weighting_details 'w=1/[\s^2^(Fo^2^)+(0.1452P)^2^+42.3155P] where P=(Fo^2^+2Fc^2^)/3'
_refine_ls_weighting_scheme calc
_refine_ls_wR_factor_gt 0.2609
_refine_ls_wR_factor_ref 0.3074
_reflns_Friedel_coverage 0.000
_reflns_number_gt 19812
_reflns_number_total 28126
_reflns_threshold_expression 'I > 2\s(I)'
_cod_data_source_file d3cc06216c2.cif
_cod_data_source_block h194_b_a
_cod_depositor_comments 'Adding full bibliography for 7132576--7132579.cif.'
_cod_original_cell_volume 6129.8(3)
_cod_database_code 7132579
_shelx_shelxl_version_number 2018/3
_shelx_space_group_comment
;
The symmetry employed for this shelxl refinement is uniquely defined
by the following loop, which should always be used as a source of
symmetry information in preference to the above space-group names.
They are only intended as comments.
;
_shelx_estimated_absorpt_t_min 0.884
_shelx_estimated_absorpt_t_max 0.966

loop_
_space_group_symop_operation_xyz
'x, y, z'
'-x, -y, -z'

loop_
_atom_site_label
_atom_site_type_symbol
_atom_site_fract_x
_atom_site_fract_y
_atom_site_fract_z
_atom_site_U_iso_or_equiv
_atom_site_adp_type
_atom_site_occupancy
_atom_site_site_symmetry_order
_atom_site_calc_flag
_atom_site_refinement_flags_posn
_atom_site_refinement_flags_adp
_atom_site_refinement_flags_occupancy
_atom_site_disorder_assembly
_atom_site_disorder_group
Zn01 Zn 0.48994(4) 0.69707(3) 0.26246(3) 0.02385(15) Uani 1 1 d . . . . .
O00D O 0.6532(2) 0.42964(18) 0.24002(19) 0.0240(7) Uani 1 1 d . . . . .
H108 H 0.601611 0.407848 0.210359 0.036 Uiso 1 1 calc R U . . .
O00F O 0.4921(3) 0.37396(19) 0.13107(18) 0.0244(7) Uani 1 1 d . . . . .
H106 H 0.508674 0.374978 0.096731 0.037 Uiso 1 1 calc R U . . .
O00H O 0.5555(2) 0.62652(19) 0.25261(19) 0.0255(8) Uani 1 1 d . . . . .
O00I O 0.5460(3) 0.40245(19) 0.03369(18) 0.0265(8) Uani 1 1 d . . . . .
O00L O 0.4354(3) 0.7786(2) 0.26633(19) 0.0275(8) Uani 1 1 d . . . . .
O00N O 0.2296(3) 0.8344(2) 0.3772(2) 0.0310(8) Uani 1 1 d . . . . .
H107 H 0.265197 0.878090 0.401172 0.046 Uiso 1 1 calc R U . . .
O00O O 0.3620(3) 0.9580(2) 0.4466(2) 0.0327(9) Uani 1 1 d . . . . .
O00R O 0.2171(3) 0.8892(2) 0.2646(2) 0.0369(9) Uani 1 1 d . . . . .
H109 H 0.222822 0.864834 0.290575 0.055 Uiso 1 1 calc R U . . .
O00T O 0.6109(3) 0.7771(2) 0.3353(2) 0.0376(10) Uani 1 1 d . . . . .
O00U O 0.8826(3) 0.9578(2) 0.2920(3) 0.0391(10) Uani 1 1 d . . . . .
O1 O 0.7571(3) 0.9315(2) 0.1128(3) 0.0447(12) Uani 1 1 d . . . . .
N010 N 0.6642(3) 0.5924(2) 0.0548(2) 0.0212(8) Uani 1 1 d . . . . .
N011 N 0.3427(3) 0.6312(2) 0.2045(2) 0.0244(9) Uani 1 1 d . . . . .
N012 N 0.4569(3) 0.6315(2) 0.3371(2) 0.0196(8) Uani 1 1 d . . . . .
N013 N 0.5372(3) 0.5081(2) 0.0952(2) 0.0235(9) Uani 1 1 d . . . . .
H44 H 0.563915 0.556826 0.107030 0.028 Uiso 1 1 calc R U . . .
N014 N 0.6086(3) 0.5471(2) 0.2864(2) 0.0219(8) Uani 1 1 d . . . . .
H30 H 0.599892 0.513701 0.306955 0.026 Uiso 1 1 calc R U . . .
N016 N 0.8190(3) 0.7610(3) 0.2427(3) 0.0367(12) Uani 1 1 d . . . . .
O8 O 0.5370(4) 0.7265(3) 0.1855(3) 0.0551(15) Uani 1 1 d . . . . .
N019 N 0.4236(3) 0.8824(2) 0.3926(2) 0.0254(9) Uani 1 1 d . . . . .
H1 H 0.466954 0.884155 0.373096 0.031 Uiso 1 1 calc R U . . .
C120 C 0.7255(3) 0.6249(3) 0.2483(2) 0.0194(9) Uani 1 1 d . . . . .
H105 H 0.708542 0.665296 0.263322 0.023 Uiso 1 1 calc R U . . .
N01C N 0.3069(3) 0.7994(3) 0.2263(2) 0.0295(10) Uani 1 1 d . . . . .
H59 H 0.246137 0.778439 0.211016 0.035 Uiso 1 1 calc R U . . .
N01D N 0.5607(3) 0.9982(3) 0.3915(3) 0.0302(10) Uani 1 1 d . . . . .
C01F C 0.5736(3) 0.4715(3) 0.0556(2) 0.0215(9) Uani 1 1 d . . . . .
C01G C 0.7107(4) 0.4933(3) 0.0134(2) 0.0242(10) Uani 1 1 d . . . . .
H45 H 0.699309 0.441955 0.002713 0.029 Uiso 1 1 calc R U . . .
C01H C 0.6786(3) 0.5564(3) 0.2539(2) 0.0194(9) Uani 1 1 d . . . . .
C01I C 0.6528(3) 0.5214(3) 0.0400(2) 0.0211(9) Uani 1 1 d . . . . .
C01L C 0.7979(3) 0.6339(3) 0.2205(2) 0.0209(9) Uani 1 1 d . . . . .
C01M C 0.7018(3) 0.4962(3) 0.2319(2) 0.0196(9) Uani 1 1 d . . . . .
C01O C 0.8170(4) 0.7736(3) 0.0500(3) 0.0245(10) Uani 1 1 d . . . . .
H46 H 0.860507 0.759057 0.032793 0.029 Uiso 1 1 calc R U . . .
C01Q C 0.4419(3) 0.4162(3) 0.1393(2) 0.0222(9) Uani 1 1 d . . . . .
C01R C 0.4626(3) 0.4813(3) 0.1214(2) 0.0222(9) Uani 1 1 d . . . . .
C01S C 0.3775(3) 0.5770(3) 0.4072(3) 0.0235(10) Uani 1 1 d . . . . .
H18 H 0.336944 0.577001 0.433662 0.028 Uiso 1 1 calc R U . . .
C01T C 0.4152(4) 0.5243(3) 0.4004(3) 0.0246(10) Uani 1 1 d . . . . .
H19 H 0.400047 0.487222 0.421249 0.030 Uiso 1 1 calc R U . . .
C01U C 0.3578(3) 0.6865(3) 0.3817(2) 0.0212(9) Uani 1 1 d . . . . .
C01V C 0.5554(3) 0.5861(3) 0.2876(3) 0.0226(10) Uani 1 1 d . . . . .
C01W C 0.4941(3) 0.5803(3) 0.3321(3) 0.0211(9) Uani 1 1 d . . . . .
C01X C 0.4755(3) 0.5265(3) 0.3626(3) 0.0229(10) Uani 1 1 d . . . . .
H20 H 0.503470 0.491630 0.357814 0.027 Uiso 1 1 calc R U . . .
C01Y C 0.4160(4) 0.5272(3) 0.1349(3) 0.0237(10) Uani 1 1 d . . . . .
H60 H 0.430622 0.571122 0.122849 0.028 Uiso 1 1 calc R U . . .
C01Z C 0.3677(4) 0.8103(3) 0.3907(3) 0.0238(10) Uani 1 1 d . . . . .
C021 C 0.7353(4) 0.6402(3) 0.0425(3) 0.0258(10) Uani 1 1 d . . . . .
C022 C 0.3484(4) 0.5093(3) 0.1659(3) 0.0249(10) Uani 1 1 d . . . . .
C024 C 0.2211(3) 0.7146(3) 0.3825(2) 0.0227(10) Uani 1 1 d . . . . .
C025 C 0.2968(4) 0.5568(3) 0.1800(3) 0.0257(10) Uani 1 1 d . . . . .
C026 C 0.8297(4) 0.8482(3) 0.0647(3) 0.0264(10) Uani 1 1 d . . . . .
C027 C 0.8223(3) 0.5738(3) 0.2002(3) 0.0230(10) Uani 1 1 d . . . . .
H31 H 0.871827 0.580270 0.181497 0.028 Uiso 1 1 calc R U . . .
C029 C 0.2732(4) 0.7875(3) 0.3847(3) 0.0252(10) Uani 1 1 d . . . . .
C02B C 0.9282(4) 0.7267(3) 0.1971(3) 0.0255(10) Uani 1 1 d . . . . .
H32 H 0.947191 0.688767 0.178217 0.031 Uiso 1 1 calc R U . . .
C02C C 0.7770(3) 0.5047(3) 0.2062(2) 0.0202(9) Uani 1 1 d . . . . .
C02D C 0.3269(4) 0.4438(3) 0.1825(3) 0.0250(10) Uani 1 1 d . . . . .
H61 H 0.279746 0.431396 0.203184 0.030 Uiso 1 1 calc R U . . .
C02E C 0.8095(4) 0.4410(3) 0.1876(3) 0.0237(10) Uani 1 1 d . . . . .
C02F C 0.2934(4) 0.6739(3) 0.2129(3) 0.0267(11) Uani 1 1 d . . . . .
C02G C 0.7855(4) 0.5426(3) 0.0031(3) 0.0309(12) Uani 1 1 d . . . . .
H47 H 0.827924 0.526026 -0.013696 0.037 Uiso 1 1 calc R U . . .
C02H C 0.7436(4) 0.7182(3) 0.0591(3) 0.0298(11) Uani 1 1 d . . . . .
C02I C 0.3721(4) 0.3962(3) 0.1699(2) 0.0231(10) Uani 1 1 d . . . . .
C02K C 0.2005(4) 0.5241(3) 0.1654(3) 0.0312(12) Uani 1 1 d . . . . .
H62 H 0.169022 0.471579 0.147650 0.037 Uiso 1 1 calc R U . . .
C02N C 0.7346(4) 0.3751(3) 0.1303(3) 0.0312(12) Uani 1 1 d . . . . .
H33 H 0.677926 0.358424 0.142950 0.047 Uiso 1 1 calc R U . . .
H34 H 0.722239 0.390081 0.090578 0.047 Uiso 1 1 calc R U . . .
H35 H 0.755425 0.334384 0.120369 0.047 Uiso 1 1 calc R U . . .
C02O C 0.1197(4) 0.6908(3) 0.3829(3) 0.0275(11) Uani 1 1 d . . . . .
N22 N 0.5795(4) 0.9567(3) 0.1805(5) 0.066(2) Uani 1 1 d . . . . .
C02Q C 0.3512(4) 0.7557(3) 0.2375(3) 0.0280(11) Uani 1 1 d . . . . .
C02R C 0.4295(4) 0.3223(3) 0.2354(3) 0.0308(12) Uani 1 1 d . . . . .
H63 H 0.454708 0.365283 0.276280 0.046 Uiso 1 1 calc R U . . .
H64 H 0.409955 0.276406 0.246807 0.046 Uiso 1 1 calc R U . . .
H65 H 0.477122 0.323496 0.213143 0.046 Uiso 1 1 calc R U . . .
C02S C 0.3463(4) 0.3247(3) 0.1886(3) 0.0270(11) Uani 1 1 d . . . . .
C02V C 0.4984(4) 1.0847(3) 0.4386(3) 0.0327(12) Uani 1 1 d . . . . .
H2 H 0.452016 1.093406 0.456370 0.039 Uiso 1 1 calc R U . . .
C02W C 0.9778(4) 0.8002(3) 0.2033(3) 0.0292(11) Uani 1 1 d . . . . .
H36 H 1.031641 0.813320 0.189272 0.035 Uiso 1 1 calc R U . . .
C02X C 0.3498(4) 0.8769(3) 0.2371(3) 0.0334(12) Uani 1 1 d . . . . .
C02Z C 0.5706(5) 1.1425(3) 0.4340(3) 0.0387(14) Uani 1 1 d . . . . .
H3 H 0.574601 1.192048 0.448609 0.046 Uiso 1 1 calc R U . . .
C030 C 0.9475(4) 0.8545(3) 0.2303(3) 0.0326(12) Uani 1 1 d . . . . .
H37 H 0.980989 0.905409 0.236665 0.039 Uiso 1 1 calc R U . . .
C031 C 0.1517(4) 0.5673(3) 0.1764(3) 0.0340(12) Uani 1 1 d . . . . .
H66 H 0.086671 0.545162 0.167670 0.041 Uiso 1 1 calc R U . . .
N21 N 0.7468(4) 0.8692(3) 0.2832(5) 0.066(2) Uani 1 1 d . . . . .
C035 C 0.7633(4) 0.8636(3) 0.0907(4) 0.0365(13) Uani 1 1 d . . . . .
C036 C 0.6315(4) 1.0546(3) 0.3881(3) 0.0368(13) Uani 1 1 d . . . . .
C037 C 0.8668(4) 0.8315(3) 0.2476(4) 0.0380(14) Uani 1 1 d . . . . .
C038 C 0.0591(4) 0.6966(4) 0.3207(3) 0.0361(13) Uani 1 1 d . . . . .
H21 H 0.083919 0.747562 0.319665 0.054 Uiso 1 1 calc R U . . .
H22 H 0.059285 0.662345 0.280245 0.054 Uiso 1 1 calc R U . . .
H23 H -0.004416 0.683421 0.322818 0.054 Uiso 1 1 calc R U . . .
C03A C 0.0787(4) 0.6112(3) 0.3825(3) 0.0331(12) Uani 1 1 d . . . . .
H24 H 0.080687 0.577709 0.342276 0.050 Uiso 1 1 calc R U . . .
H25 H 0.114573 0.606230 0.422206 0.050 Uiso 1 1 calc R U . . .
H26 H 0.014428 0.598106 0.382620 0.050 Uiso 1 1 calc R U . . .
C03B C 0.8974(4) 0.4661(3) 0.1666(3) 0.0365(13) Uani 1 1 d . . . . .
H38 H 0.946324 0.508491 0.202992 0.055 Uiso 1 1 calc R U . . .
H39 H 0.917600 0.424986 0.156524 0.055 Uiso 1 1 calc R U . . .
H40 H 0.884415 0.480683 0.126733 0.055 Uiso 1 1 calc R U . . .
C03C C 0.3328(4) 0.9951(3) 0.2565(3) 0.0403(15) Uani 1 1 d . . . . .
C03E C 0.9068(5) 0.9070(3) 0.0523(3) 0.0368(13) Uani 1 1 d . . . . .
C03F C 0.6368(5) 1.1274(3) 0.4079(4) 0.0392(14) Uani 1 1 d . . . . .
H4 H 0.685752 1.166476 0.403599 0.047 Uiso 1 1 calc R U . . .
C03G C 0.9504(5) 1.1268(3) 0.3536(4) 0.0411(15) Uani 1 1 d . . . . .
C03H C 0.8304(5) 0.9939(3) 0.3167(4) 0.0414(15) Uani 1 1 d . . . . .
C03J C 0.5542(5) 1.0095(3) 0.2104(4) 0.0489(18) Uani 1 1 d . . . . .
C03L C 0.4679(4) 0.9805(3) 0.2283(4) 0.0396(14) Uani 1 1 d . . . . .
C03M C 0.3069(5) 0.2575(3) 0.1247(3) 0.0400(14) Uani 1 1 d . . . . .
H67 H 0.253655 0.259129 0.094745 0.060 Uiso 1 1 calc R U . . .
H68 H 0.354522 0.258773 0.102450 0.060 Uiso 1 1 calc R U . . .
H69 H 0.287355 0.211684 0.136114 0.060 Uiso 1 1 calc R U . . .
C03N C 0.9576(4) 0.9755(4) 0.1150(3) 0.0422(15) Uani 1 1 d . . . . .
H48 H 0.913546 0.995575 0.127917 0.063 Uiso 1 1 calc R U . . .
H49 H 0.986295 0.961462 0.151463 0.063 Uiso 1 1 calc R U . . .
H50 H 1.005528 1.013361 0.105790 0.063 Uiso 1 1 calc R U . . .
C03O C 0.6064(5) 1.0847(3) 0.2231(4) 0.0482(17) Uani 1 1 d . . . . .
H74 H 0.587695 1.121479 0.244872 0.058 Uiso 1 1 calc R U . . .
C03P C 0.8279(5) 0.8841(3) 0.2741(5) 0.052(2) Uani 1 1 d . . . . .
C03R C 0.7473(5) 0.9396(3) 0.3110(5) 0.059(2) Uani 1 1 d . . . . .
C03X C 0.9671(5) 1.1216(3) 0.2859(4) 0.0467(17) Uani 1 1 d . . . . .
H5 H 0.960026 1.070935 0.263544 0.070 Uiso 1 1 calc R U . . .
H6 H 0.922174 1.134107 0.258259 0.070 Uiso 1 1 calc R U . . .
H7 H 1.029850 1.156570 0.292406 0.070 Uiso 1 1 calc R U . . .
C03Y C 0.6908(5) 0.8109(4) 0.1009(6) 0.072(3) Uani 1 1 d . . . . .
N20 N 0.6386(5) 0.8462(3) 0.1287(7) 0.117(5) Uani 1 1 d . . . . .
C040 C 0.1865(5) 1.0092(4) 0.2127(4) 0.0512(18) Uani 1 1 d . . . . .
H75 H 0.150992 1.039880 0.220091 0.077 Uiso 1 1 calc R U . . .
H76 H 0.198845 1.006653 0.169748 0.077 Uiso 1 1 calc R U . . .
H77 H 0.151086 0.958974 0.212098 0.077 Uiso 1 1 calc R U . . .
C041 C 0.6849(5) 1.1050(4) 0.2039(5) 0.058(2) Uani 1 1 d . . . . .
H78 H 0.720748 1.156016 0.212212 0.069 Uiso 1 1 calc R U . . .
C042 C 0.2769(5) 1.0432(4) 0.2681(4) 0.052(2) Uani 1 1 d . . . . .
C043 C 0.6792(5) 0.9575(4) 0.3326(5) 0.059(2) Uani 1 1 d . . . . .
H8 H 0.621192 0.920348 0.327641 0.071 Uiso 1 1 calc R U . . .
C045 C 0.6789(5) 0.7368(4) 0.0843(6) 0.073(3) Uani 1 1 d . . . . .
H51 H 0.628396 0.700456 0.090080 0.088 Uiso 1 1 calc R U . . .
C047 C 0.9613(6) 1.2054(4) 0.3885(5) 0.066(3) Uani 1 1 d . . . . .
H9 H 1.022845 1.240651 0.392794 0.099 Uiso 1 1 calc R U . . .
H10 H 0.914059 1.216875 0.362220 0.099 Uiso 1 1 calc R U . . .
H11 H 0.954099 1.209230 0.432987 0.099 Uiso 1 1 calc R U . . .
C049 C 0.6804(5) 0.9151(4) 0.1343(7) 0.082(4) Uani 1 1 d . . . . .
C04A C 0.6572(5) 0.9772(4) 0.1637(6) 0.073(3) Uani 1 1 d . . . . .
C04C C 0.8616(8) 0.9313(5) -0.0026(4) 0.094(4) Uani 1 1 d . . . . .
H52 H 0.816979 0.949957 0.011271 0.141 Uiso 1 1 calc R U . . .
H53 H 0.909257 0.970702 -0.010455 0.141 Uiso 1 1 calc R U . . .
H54 H 0.829674 0.888696 -0.043873 0.141 Uiso 1 1 calc R U . . .
C04D C 0.7119(5) 1.0509(4) 0.1723(5) 0.066(3) Uani 1 1 d . . . . .
H79 H 0.764863 1.063363 0.157250 0.080 Uiso 1 1 calc R U . . .
C04F C 1.0263(6) 1.1104(5) 0.3969(5) 0.069(2) Uani 1 1 d . . . . .
H12 H 1.020595 1.059926 0.375322 0.104 Uiso 1 1 calc R U . . .
H13 H 1.087528 1.146236 0.401324 0.104 Uiso 1 1 calc R U . . .
H14 H 1.018412 1.114775 0.441264 0.104 Uiso 1 1 calc R U . . .
C04G C 0.3287(6) 1.1231(4) 0.2689(7) 0.087(4) Uani 1 1 d . . . . .
H80 H 0.387912 1.146595 0.304540 0.131 Uiso 1 1 calc R U . . .
H81 H 0.340033 1.121531 0.225752 0.131 Uiso 1 1 calc R U . . .
H82 H 0.291196 1.151991 0.276794 0.131 Uiso 1 1 calc R U . . .
C04J C 0.9761(9) 0.8778(4) 0.0339(8) 0.112(6) Uani 1 1 d . . . . .
H55 H 1.024769 0.916580 0.026258 0.169 Uiso 1 1 calc R U . . .
H56 H 1.003615 0.863126 0.070411 0.169 Uiso 1 1 calc R U . . .
H57 H 0.945289 0.834504 -0.006823 0.169 Uiso 1 1 calc R U . . .
S2 S 0.71485(9) 0.54233(7) 0.45154(6) 0.0249(3) Uani 1 1 d D . . . .
F4 F 0.8927(3) 0.6254(2) 0.49316(18) 0.0442(9) Uani 1 1 d D . . . .
F5 F 0.8575(3) 0.5103(2) 0.4408(2) 0.0467(9) Uani 1 1 d D . . . .
O5 O 0.6975(3) 0.6084(2) 0.4521(2) 0.0328(9) Uani 1 1 d D . . . .
F6 F 0.8331(2) 0.5824(2) 0.38630(17) 0.0410(8) Uani 1 1 d D . . . .
O6 O 0.6579(3) 0.4794(2) 0.39244(19) 0.0289(8) Uani 1 1 d D . . . .
O7 O 0.7234(3) 0.5272(3) 0.5136(2) 0.0387(10) Uani 1 1 d D . . . .
C52 C 0.8308(4) 0.5664(3) 0.4428(3) 0.0294(11) Uani 1 1 d D . . . .
C50 C 0.1153(4) 0.7415(3) 0.4466(3) 0.0339(12) Uani 1 1 d . . . . .
H27 H 0.141403 0.793408 0.448079 0.051 Uiso 1 1 calc R U . . .
H28 H 0.050789 0.727655 0.446386 0.051 Uiso 1 1 calc R U . . .
H29 H 0.150934 0.735779 0.485971 0.051 Uiso 1 1 calc R U . . .
C53 C 0.8337(4) 0.4173(3) 0.2492(3) 0.0332(12) Uani 1 1 d . . . . .
H41 H 0.881928 0.460118 0.285704 0.050 Uiso 1 1 calc R U . . .
H42 H 0.778468 0.398982 0.263119 0.050 Uiso 1 1 calc R U . . .
H43 H 0.856205 0.377795 0.237926 0.050 Uiso 1 1 calc R U . . .
C56 C 0.3989(3) 0.6304(3) 0.3751(2) 0.0204(9) Uani 1 1 d . . . . .
C54 C 0.2650(3) 0.6657(3) 0.3801(2) 0.0232(10) Uani 1 1 d . . . . .
H15 H 0.230711 0.616089 0.377348 0.028 Uiso 1 1 calc R U . . .
C55 C 0.4100(3) 0.7599(3) 0.3894(2) 0.0223(9) Uani 1 1 d . . . . .
H16 H 0.474075 0.775778 0.393867 0.027 Uiso 1 1 calc R U . . .
C57 C 0.8502(4) 0.7093(3) 0.2189(3) 0.0244(10) Uani 1 1 d . . . . .
C61 C 0.4204(4) 0.9487(3) 0.4198(3) 0.0277(11) Uani 1 1 d . . . . .
C58 C 0.7005(5) 1.0328(3) 0.3617(4) 0.0420(15) Uani 1 1 d . . . . .
C65 C 0.4175(4) 1.0233(3) 0.2436(4) 0.0459(17) Uani 1 1 d . . . . .
H83 H 0.441549 1.073788 0.245454 0.055 Uiso 1 1 calc R U . . .
C64 C 0.3000(4) 0.9211(3) 0.2540(3) 0.0342(12) Uani 1 1 d . . . . .
C67 C 0.1990(4) 0.6446(3) 0.2008(3) 0.0324(12) Uani 1 1 d . . . . .
H70 H 0.166876 0.676065 0.208730 0.039 Uiso 1 1 calc R U . . .
C62 C 0.4966(4) 1.0136(3) 0.4163(3) 0.0301(11) Uani 1 1 d . . . . .
C59 C 0.7866(4) 1.0861(3) 0.3675(3) 0.0374(13) Uani 1 1 d . . . . .
H17 H 0.798578 1.136973 0.387623 0.045 Uiso 1 1 calc R U . . .
C60 C 0.8559(5) 1.0696(3) 0.3456(3) 0.0388(14) Uani 1 1 d . . . . .
C63 C 0.2560(6) 1.0474(5) 0.3357(4) 0.066(3) Uani 1 1 d . . . . .
H84 H 0.314287 1.069377 0.372139 0.100 Uiso 1 1 calc R U . . .
H85 H 0.220481 1.078168 0.342565 0.100 Uiso 1 1 calc R U . . .
H86 H 0.220104 0.997193 0.335028 0.100 Uiso 1 1 calc R U . . .
C66 C 0.4322(4) 0.9062(3) 0.2244(3) 0.0359(13) Uani 1 1 d . . . . .
H87 H 0.464784 0.875801 0.213118 0.043 Uiso 1 1 calc R U . . .
C68 C 0.7979(4) 0.6165(3) 0.0174(3) 0.0332(12) Uani 1 1 d . . . . .
H58 H 0.848747 0.650962 0.010163 0.040 Uiso 1 1 calc R U . . .
C76 C 0.2720(5) 0.3179(4) 0.2246(4) 0.0468(17) Uani 1 1 d . . . . .
H71 H 0.295595 0.360460 0.265748 0.070 Uiso 1 1 calc R U . . .
H72 H 0.216373 0.317275 0.195380 0.070 Uiso 1 1 calc R U . . .
H73 H 0.256619 0.271783 0.235629 0.070 Uiso 1 1 calc R U . . .
Cl1 Cl 0.1504(7) 0.4572(5) 0.2892(5) 0.040(2) Uani 0.772(6) 1 d D . P A 1
Cl5 Cl 0.0294(7) 0.4128(6) 0.3677(5) 0.0510(18) Uani 0.772(6) 1 d D . P A 1
Cl9 Cl 0.0881(2) 0.30939(13) 0.29611(17) 0.0705(11) Uani 0.772(6) 1 d D . P A 1
C101 C 0.1206(8) 0.4030(6) 0.3414(6) 0.035(3) Uani 0.772(6) 1 d D . P A 1
H88 H 0.175442 0.418779 0.381150 0.042 Uiso 0.772(6) 1 calc R U P A 1
S3 S 0.93246(13) 0.30818(10) -0.07118(9) 0.0478(4) Uani 1 1 d D . . . .
Cl13 Cl -0.0310(4) 0.1576(2) 0.1224(2) 0.107(2) Uani 0.687(5) 1 d D . P B 1
Cl14 Cl -0.1432(4) 0.2385(3) 0.1377(3) 0.1074(19) Uani 0.687(5) 1 d D . P B 1
F7 F 0.8588(4) 0.4018(3) -0.0358(2) 0.0622(13) Uani 1 1 d D . . . .
F8 F 0.9865(3) 0.4227(2) 0.0355(2) 0.0627(12) Uani 1 1 d D . . . .
O16 O 0.9881(3) 0.2797(3) -0.0323(3) 0.0467(11) Uani 1 1 d D . . . .
F9 F 0.8618(4) 0.3309(3) 0.0248(3) 0.0705(14) Uani 1 1 d D . . . .
O17 O 0.9812(4) 0.3592(3) -0.1030(3) 0.0603(14) Uani 1 1 d D . . . .
O18 O 0.8467(4) 0.2549(3) -0.1152(3) 0.0566(14) Uani 1 1 d D . . . .
Cl15 Cl 0.0366(4) 0.3041(3) 0.1243(3) 0.145(3) Uani 0.687(5) 1 d D . P B 1
C103 C 0.9080(5) 0.3695(4) -0.0097(4) 0.0531(18) Uani 1 1 d D . . . .
C105 C -0.0654(10) 0.2217(8) 0.0994(7) 0.093(6) Uani 0.687(5) 1 d D . P B 1
H89 H -0.093531 0.204109 0.049799 0.112 Uiso 0.687(5) 1 calc R U P B 1
Cl16 Cl 0.40724(14) 0.73201(10) 0.68002(9) 0.0556(5) Uani 1 1 d D . . . .
Cl17 Cl 0.21203(15) 0.69903(12) 0.64650(11) 0.0577(5) Uani 1 1 d D . . . .
Cl18 Cl 0.29254(12) 0.66242(8) 0.54286(8) 0.0410(3) Uani 1 1 d D . . . .
C106 C 0.2975(4) 0.6696(3) 0.6263(3) 0.0352(13) Uani 1 1 d D . . . .
H95 H 0.285341 0.619518 0.631410 0.042 Uiso 1 1 calc R U . . .
Cl25 Cl 0.52815(16) 0.63889(13) 0.57802(10) 0.0608(5) Uani 1 1 d D . . . .
Cl26 Cl 0.58611(19) 0.75473(11) 0.52024(11) 0.0677(6) Uani 1 1 d D . . . .
Cl27 Cl 0.72282(19) 0.72419(19) 0.60940(13) 0.0943(9) Uani 1 1 d D . . . .
C111 C 0.6151(5) 0.6880(4) 0.5483(3) 0.0436(15) Uani 1 1 d D . . . .
H96 H 0.617271 0.651618 0.508929 0.052 Uiso 1 1 calc R U . . .
Cl28 Cl 0.2373(4) 0.0847(2) 0.4966(2) 0.1434(17) Uani 1 1 d D . . . .
Cl29 Cl 0.0749(6) 0.0304(3) 0.5342(3) 0.203(3) Uani 1 1 d D . . . .
Cl30 Cl 0.1006(5) -0.0617(3) 0.4191(4) 0.201(3) Uani 1 1 d D . . . .
C112 C 0.1554(10) -0.0032(9) 0.5023(7) 0.238(16) Uani 1 1 d D . . . .
H90 H 0.185842 -0.025496 0.531684 0.286 Uiso 1 1 calc R U . . .
Cl31 Cl 0.5497(7) 0.2064(5) 0.1473(5) 0.082(3) Uani 0.423(8) 1 d D . P C 1
Cl32 Cl 0.4400(7) 0.1716(7) 0.0172(4) 0.133(4) Uani 0.423(8) 1 d D . P C 1
Cl33 Cl 0.3891(9) 0.0827(10) 0.1092(7) 0.268(12) Uani 0.423(8) 1 d D . P C 1
C113 C 0.4783(12) 0.1285(11) 0.0721(7) 0.112(13) Uani 0.423(8) 1 d D . P C 1
H91 H 0.510710 0.097153 0.054508 0.134 Uiso 0.423(8) 1 calc R U P C 1
O19 O 0.2786(4) 0.2749(3) 0.5994(3) 0.0504(12) Uani 1 1 d . . . . .
H101 H 0.288109 0.309676 0.583135 0.076 Uiso 1 1 calc R U . . .
C114 C 0.1833(6) 0.2399(4) 0.5902(4) 0.060(2) Uani 1 1 d . . . . .
H102 H 0.172345 0.199719 0.609617 0.090 Uiso 1 1 calc R U . . .
H103 H 0.149675 0.219383 0.542331 0.090 Uiso 1 1 calc R U . . .
H104 H 0.161621 0.276357 0.612229 0.090 Uiso 1 1 calc R U . . .
O20 O -0.3974(8) 0.2956(9) -0.0626(4) 0.245(10) Uani 1 1 d . . . . .
H97 H -0.341198 0.309330 -0.060104 0.367 Uiso 1 1 calc R U . . .
C115 C -0.4491(8) 0.2257(6) -0.1146(6) 0.085(3) Uani 1 1 d . . . . .
H98 H -0.425560 0.225628 -0.153001 0.128 Uiso 1 1 calc R U . . .
H99 H -0.514468 0.217813 -0.128085 0.128 Uiso 1 1 calc R U . . .
H100 H -0.442733 0.185698 -0.098212 0.128 Uiso 1 1 calc R U . . .
Cl34 Cl -0.1765(6) 0.0917(5) 0.0233(5) 0.089(3) Uani 0.313(5) 1 d D . P B 2
Cl35 Cl -0.2893(15) 0.1102(8) -0.0768(5) 0.192(10) Uani 0.313(5) 1 d D . P B 2
Cl36 Cl -0.2560(15) 0.1864(8) 0.0616(7) 0.184(10) Uani 0.313(5) 1 d D . P B 2
C116 C -0.209(2) 0.1565(15) -0.0002(10) 0.23(3) Uani 0.313(5) 1 d D . P B 2
H92 H -0.155379 0.198280 -0.001503 0.279 Uiso 0.313(5) 1 calc R U P B 2
Cl43 Cl 0.1584(5) 0.3440(4) 0.3484(4) 0.037(2) Uani 0.228(6) 1 d D . P A 2
Cl41 Cl 0.039(3) 0.421(2) 0.3760(19) 0.062(9) Uani 0.228(6) 1 d D . P A 2
Cl42 Cl 0.156(2) 0.4602(14) 0.2937(16) 0.042(8) Uani 0.228(6) 1 d D . P A 2
C117 C 0.139(2) 0.4237(13) 0.3571(15) 0.026(8) Uani 0.228(6) 1 d D . P A 2
H93 H 0.189396 0.461096 0.397736 0.032 Uiso 0.228(6) 1 calc R U P A 2
Cl47 Cl 0.5554(10) 0.2047(5) 0.1254(7) 0.213(9) Uani 0.577(8) 1 d D . P C 2
Cl49 Cl 0.3797(6) 0.0833(7) 0.0557(6) 0.210(7) Uani 0.577(8) 1 d D . P C 2
Cl48 Cl 0.5390(11) 0.0861(13) 0.0286(9) 0.372(16) Uani 0.577(8) 1 d D . P C 2
C119 C 0.4954(14) 0.1092(13) 0.0923(14) 0.48(6) Uani 0.577(8) 1 d D . P C 2
H94 H 0.506795 0.084254 0.126076 0.576 Uiso 0.577(8) 1 calc R U P C 2

loop_
_atom_site_aniso_label
_atom_site_aniso_U_11
_atom_site_aniso_U_22
_atom_site_aniso_U_33
_atom_site_aniso_U_23
_atom_site_aniso_U_13
_atom_site_aniso_U_12
Zn01 0.0257(3) 0.0196(3) 0.0360(3) 0.0152(2) 0.0169(2) 0.0122(2)
O00D 0.0258(18) 0.0137(15) 0.034(2) 0.0096(14) 0.0121(15) 0.0068(13)
O00F 0.0324(19) 0.0203(16) 0.0290(19) 0.0139(15) 0.0147(15) 0.0134(15)
O00H 0.0252(18) 0.0217(17) 0.041(2) 0.0183(16) 0.0186(16) 0.0123(14)
O00I 0.0323(19) 0.0187(17) 0.0290(19) 0.0084(14) 0.0118(15) 0.0089(15)
O00L 0.033(2) 0.0305(19) 0.0297(19) 0.0135(16) 0.0135(16) 0.0208(16)
O00N 0.029(2) 0.0292(19) 0.045(2) 0.0181(18) 0.0155(17) 0.0177(16)
O00O 0.040(2) 0.030(2) 0.040(2) 0.0136(17) 0.0199(18) 0.0219(18)
O00R 0.042(2) 0.039(2) 0.041(2) 0.0138(19) 0.0119(19) 0.029(2)
O00T 0.0247(19) 0.0207(18) 0.064(3) 0.0113(19) 0.0133(19) 0.0071(15)
O00U 0.037(2) 0.0210(19) 0.073(3) 0.025(2) 0.033(2) 0.0123(17)
O1 0.031(2) 0.0189(19) 0.075(3) 0.000(2) 0.012(2) 0.0104(17)
N010 0.022(2) 0.0196(19) 0.0203(19) 0.0070(16) 0.0067(16) 0.0062(16)
N011 0.032(2) 0.026(2) 0.029(2) 0.0169(18) 0.0163(18) 0.0177(19)
N012 0.0195(19) 0.0158(18) 0.024(2) 0.0065(15) 0.0081(16) 0.0064(15)
N013 0.029(2) 0.0190(19) 0.027(2) 0.0118(17) 0.0126(18) 0.0096(17)
N014 0.025(2) 0.0162(18) 0.031(2) 0.0107(16) 0.0147(17) 0.0104(16)
N016 0.033(3) 0.023(2) 0.072(4) 0.028(2) 0.033(3) 0.015(2)
O8 0.088(4) 0.032(2) 0.072(3) 0.028(2) 0.064(3) 0.024(2)
N019 0.028(2) 0.024(2) 0.033(2) 0.0129(18) 0.0150(18) 0.0142(18)
C120 0.020(2) 0.015(2) 0.024(2) 0.0060(18) 0.0079(18) 0.0073(17)
N01C 0.036(2) 0.027(2) 0.032(2) 0.0115(19) 0.0076(19) 0.021(2)
N01D 0.033(2) 0.024(2) 0.040(3) 0.015(2) 0.016(2) 0.0146(19)
C01F 0.025(2) 0.022(2) 0.021(2) 0.0094(19) 0.0085(19) 0.0095(19)
C01G 0.031(3) 0.020(2) 0.023(2) 0.0059(19) 0.011(2) 0.012(2)
C01H 0.018(2) 0.018(2) 0.023(2) 0.0071(18) 0.0089(18) 0.0066(18)
C01I 0.025(2) 0.018(2) 0.019(2) 0.0065(18) 0.0059(18) 0.0070(19)
C01L 0.023(2) 0.019(2) 0.025(2) 0.0091(19) 0.0105(19) 0.0093(19)
C01M 0.022(2) 0.015(2) 0.022(2) 0.0071(17) 0.0074(18) 0.0069(18)
C01O 0.029(3) 0.020(2) 0.027(2) 0.010(2) 0.010(2) 0.010(2)
C01Q 0.024(2) 0.021(2) 0.023(2) 0.0088(19) 0.0075(19) 0.0096(19)
C01R 0.026(2) 0.025(2) 0.023(2) 0.0129(19) 0.0120(19) 0.012(2)
C01S 0.024(2) 0.023(2) 0.030(3) 0.012(2) 0.014(2) 0.011(2)
C01T 0.027(2) 0.020(2) 0.031(3) 0.012(2) 0.013(2) 0.009(2)
C01U 0.025(2) 0.023(2) 0.021(2) 0.0096(19) 0.0102(19) 0.0121(19)
C01V 0.023(2) 0.016(2) 0.031(3) 0.0084(19) 0.012(2) 0.0077(18)
C01W 0.020(2) 0.016(2) 0.029(2) 0.0072(18) 0.0104(19) 0.0064(18)
C01X 0.023(2) 0.018(2) 0.032(3) 0.011(2) 0.013(2) 0.0098(19)
C01Y 0.031(3) 0.020(2) 0.026(2) 0.0127(19) 0.012(2) 0.011(2)
C01Z 0.024(2) 0.022(2) 0.029(3) 0.011(2) 0.011(2) 0.011(2)
C021 0.024(2) 0.020(2) 0.033(3) 0.008(2) 0.011(2) 0.0071(19)
C022 0.028(3) 0.024(2) 0.028(3) 0.013(2) 0.010(2) 0.013(2)
C024 0.021(2) 0.028(2) 0.023(2) 0.010(2) 0.0082(19) 0.012(2)
C025 0.033(3) 0.027(2) 0.029(3) 0.019(2) 0.017(2) 0.015(2)
C026 0.028(3) 0.019(2) 0.031(3) 0.009(2) 0.007(2) 0.008(2)
C027 0.024(2) 0.024(2) 0.026(2) 0.009(2) 0.0128(19) 0.012(2)
C029 0.029(3) 0.028(3) 0.027(2) 0.012(2) 0.013(2) 0.017(2)
C02B 0.024(2) 0.028(3) 0.030(3) 0.016(2) 0.010(2) 0.011(2)
C02C 0.021(2) 0.020(2) 0.021(2) 0.0062(18) 0.0076(18) 0.0108(18)
C02D 0.028(3) 0.021(2) 0.030(3) 0.014(2) 0.011(2) 0.010(2)
C02E 0.029(3) 0.022(2) 0.028(2) 0.009(2) 0.014(2) 0.015(2)
C02F 0.034(3) 0.031(3) 0.029(3) 0.020(2) 0.016(2) 0.020(2)
C02G 0.034(3) 0.025(3) 0.038(3) 0.008(2) 0.019(2) 0.013(2)
C02H 0.026(3) 0.019(2) 0.041(3) 0.005(2) 0.011(2) 0.008(2)
C02I 0.028(3) 0.019(2) 0.025(2) 0.0116(19) 0.008(2) 0.0092(19)
C02K 0.029(3) 0.033(3) 0.044(3) 0.024(3) 0.019(2) 0.016(2)
C02N 0.040(3) 0.024(3) 0.030(3) 0.003(2) 0.010(2) 0.018(2)
C02O 0.025(3) 0.032(3) 0.034(3) 0.015(2) 0.014(2) 0.017(2)
N22 0.040(3) 0.020(2) 0.131(7) 0.003(3) 0.033(4) 0.013(2)
C02Q 0.041(3) 0.030(3) 0.027(3) 0.014(2) 0.017(2) 0.025(2)
C02R 0.038(3) 0.022(2) 0.031(3) 0.016(2) 0.008(2) 0.007(2)
C02S 0.031(3) 0.019(2) 0.034(3) 0.014(2) 0.013(2) 0.008(2)
C02V 0.038(3) 0.027(3) 0.042(3) 0.016(2) 0.014(3) 0.021(2)
C02W 0.024(3) 0.031(3) 0.040(3) 0.020(2) 0.016(2) 0.012(2)
C02X 0.041(3) 0.027(3) 0.031(3) 0.005(2) 0.002(2) 0.021(2)
C02Z 0.046(4) 0.028(3) 0.052(4) 0.018(3) 0.018(3) 0.022(3)
C030 0.031(3) 0.025(3) 0.050(3) 0.021(2) 0.019(3) 0.010(2)
C031 0.029(3) 0.041(3) 0.047(3) 0.028(3) 0.021(3) 0.018(2)
N21 0.049(3) 0.021(2) 0.156(7) 0.040(4) 0.067(4) 0.021(2)
C035 0.026(3) 0.018(2) 0.059(4) 0.006(2) 0.008(3) 0.008(2)
C036 0.039(3) 0.024(3) 0.057(4) 0.019(3) 0.022(3) 0.015(2)
C037 0.035(3) 0.022(3) 0.072(4) 0.027(3) 0.031(3) 0.013(2)
C038 0.023(3) 0.049(4) 0.038(3) 0.017(3) 0.007(2) 0.017(3)
C03A 0.024(3) 0.033(3) 0.042(3) 0.012(2) 0.014(2) 0.010(2)
C03B 0.040(3) 0.031(3) 0.055(4) 0.018(3) 0.028(3) 0.024(3)
C03C 0.031(3) 0.029(3) 0.052(4) 0.001(3) -0.004(3) 0.020(2)
C03E 0.052(4) 0.020(3) 0.043(3) 0.015(2) 0.022(3) 0.013(3)
C03F 0.042(3) 0.022(3) 0.064(4) 0.020(3) 0.023(3) 0.016(2)
C03G 0.044(4) 0.024(3) 0.052(4) 0.011(3) 0.027(3) 0.003(3)
C03H 0.040(3) 0.027(3) 0.077(5) 0.030(3) 0.037(3) 0.018(3)
C03J 0.034(3) 0.023(3) 0.081(5) 0.002(3) 0.012(3) 0.015(3)
C03L 0.037(3) 0.023(3) 0.054(4) 0.003(3) 0.007(3) 0.017(2)
C03M 0.043(3) 0.024(3) 0.038(3) 0.012(2) -0.002(3) 0.000(2)
C03N 0.033(3) 0.031(3) 0.050(4) 0.013(3) 0.008(3) 0.001(2)
C03O 0.044(4) 0.024(3) 0.068(5) 0.001(3) 0.010(3) 0.015(3)
C03P 0.042(4) 0.023(3) 0.111(6) 0.034(4) 0.046(4) 0.015(3)
C03R 0.053(4) 0.022(3) 0.129(8) 0.037(4) 0.059(5) 0.021(3)
C03X 0.055(4) 0.027(3) 0.058(4) 0.012(3) 0.036(3) 0.005(3)
C03Y 0.033(3) 0.019(3) 0.156(9) 0.004(4) 0.048(5) 0.008(3)
N20 0.058(4) 0.020(3) 0.265(14) 0.007(5) 0.094(7) 0.009(3)
C040 0.038(4) 0.038(3) 0.077(5) 0.020(3) 0.001(3) 0.023(3)
C041 0.046(4) 0.022(3) 0.097(6) 0.003(3) 0.023(4) 0.013(3)
C042 0.032(3) 0.028(3) 0.089(6) 0.006(3) 0.005(3) 0.020(3)
C043 0.043(4) 0.024(3) 0.130(8) 0.035(4) 0.051(5) 0.017(3)
C045 0.045(4) 0.019(3) 0.156(9) 0.009(4) 0.063(5) 0.007(3)
C047 0.070(5) 0.030(3) 0.090(6) 0.003(4) 0.056(5) 0.003(3)
C049 0.036(4) 0.021(3) 0.172(11) -0.003(4) 0.041(5) 0.008(3)
C04A 0.036(4) 0.023(3) 0.142(9) -0.003(4) 0.028(5) 0.011(3)
C04C 0.123(9) 0.043(4) 0.046(4) 0.027(4) -0.025(5) -0.033(5)
C04D 0.040(4) 0.023(3) 0.119(8) -0.001(4) 0.023(4) 0.010(3)
C04F 0.050(5) 0.065(5) 0.087(7) 0.035(5) 0.019(4) 0.009(4)
C04G 0.038(4) 0.029(4) 0.184(12) 0.014(5) 0.024(5) 0.021(3)
C04J 0.137(10) 0.030(4) 0.221(14) 0.047(6) 0.155(11) 0.032(5)
S2 0.0288(6) 0.0269(6) 0.0269(6) 0.0131(5) 0.0137(5) 0.0146(5)
F4 0.0360(19) 0.044(2) 0.0380(19) 0.0102(16) 0.0057(15) 0.0035(16)
F5 0.037(2) 0.049(2) 0.071(3) 0.027(2) 0.0231(19) 0.0274(18)
O5 0.046(2) 0.0279(19) 0.033(2) 0.0104(16) 0.0157(18) 0.0226(18)
F6 0.0373(19) 0.058(2) 0.0349(18) 0.0231(17) 0.0200(15) 0.0166(17)
O6 0.0296(19) 0.0257(18) 0.036(2) 0.0125(16) 0.0125(16) 0.0125(16)
O7 0.041(2) 0.054(3) 0.033(2) 0.027(2) 0.0184(18) 0.021(2)
C52 0.032(3) 0.030(3) 0.029(3) 0.011(2) 0.012(2) 0.014(2)
C50 0.033(3) 0.039(3) 0.039(3) 0.015(3) 0.021(2) 0.019(3)
C53 0.041(3) 0.036(3) 0.033(3) 0.014(2) 0.012(2) 0.026(3)
C56 0.019(2) 0.019(2) 0.024(2) 0.0082(18) 0.0078(18) 0.0082(18)
C54 0.023(2) 0.024(2) 0.024(2) 0.0101(19) 0.0097(19) 0.0089(19)
C55 0.023(2) 0.022(2) 0.027(2) 0.0095(19) 0.0108(19) 0.0112(19)
C57 0.025(2) 0.023(2) 0.034(3) 0.016(2) 0.014(2) 0.011(2)
C61 0.033(3) 0.025(2) 0.030(3) 0.011(2) 0.010(2) 0.016(2)
C58 0.043(3) 0.026(3) 0.074(5) 0.026(3) 0.033(3) 0.019(3)
C65 0.034(3) 0.019(3) 0.072(5) 0.001(3) 0.000(3) 0.015(2)
C64 0.031(3) 0.033(3) 0.034(3) 0.004(2) 0.000(2) 0.018(2)
C67 0.038(3) 0.040(3) 0.041(3) 0.025(3) 0.021(3) 0.028(3)
C62 0.033(3) 0.027(3) 0.035(3) 0.013(2) 0.011(2) 0.017(2)
C59 0.044(3) 0.020(3) 0.053(4) 0.017(3) 0.024(3) 0.011(2)
C60 0.045(4) 0.026(3) 0.053(4) 0.020(3) 0.027(3) 0.012(3)
C63 0.060(5) 0.060(5) 0.071(5) -0.011(4) 0.001(4) 0.046(4)
C66 0.037(3) 0.024(3) 0.047(3) 0.007(2) 0.007(3) 0.019(2)
C68 0.030(3) 0.023(3) 0.048(3) 0.012(2) 0.020(3) 0.008(2)
C76 0.051(4) 0.040(3) 0.077(5) 0.041(4) 0.041(4) 0.026(3)
Cl1 0.056(4) 0.032(4) 0.037(2) 0.018(2) 0.021(2) 0.016(3)
Cl5 0.048(2) 0.067(3) 0.073(5) 0.047(3) 0.034(3) 0.039(2)
Cl9 0.095(2) 0.0317(12) 0.095(2) 0.0281(13) 0.055(2) 0.0172(13)
C101 0.030(5) 0.034(6) 0.037(6) 0.017(6) 0.007(5) 0.007(5)
S3 0.0459(9) 0.0457(9) 0.0497(10) 0.0015(7) 0.0062(7) 0.0300(8)
Cl13 0.228(6) 0.104(3) 0.100(3) 0.070(2) 0.112(4) 0.137(4)
Cl14 0.165(5) 0.100(3) 0.143(4) 0.067(3) 0.098(4) 0.107(4)
F7 0.098(4) 0.068(3) 0.065(3) 0.033(2) 0.043(3) 0.068(3)
F8 0.085(3) 0.043(2) 0.043(2) 0.0008(19) 0.018(2) 0.014(2)
O16 0.038(2) 0.044(3) 0.064(3) 0.021(2) 0.011(2) 0.024(2)
F9 0.091(4) 0.079(3) 0.071(3) 0.038(3) 0.052(3) 0.042(3)
O17 0.056(3) 0.075(4) 0.075(4) 0.040(3) 0.039(3) 0.035(3)
O18 0.066(3) 0.039(3) 0.049(3) 0.006(2) -0.005(2) 0.020(2)
Cl15 0.149(5) 0.096(3) 0.125(4) 0.054(3) -0.048(4) 0.010(3)
C103 0.068(5) 0.047(4) 0.053(4) 0.017(3) 0.021(4) 0.033(4)
C105 0.158(17) 0.122(14) 0.083(10) 0.066(10) 0.070(11) 0.114(14)
Cl16 0.0654(11) 0.0420(9) 0.0461(9) -0.0013(7) -0.0081(8) 0.0307(8)
Cl17 0.0716(12) 0.0633(11) 0.0817(13) 0.0473(11) 0.0523(11) 0.0461(10)
Cl18 0.0538(9) 0.0340(7) 0.0344(7) 0.0085(6) 0.0128(7) 0.0188(7)
C106 0.048(3) 0.027(3) 0.040(3) 0.015(2) 0.015(3) 0.023(3)
Cl25 0.0855(14) 0.0842(14) 0.0490(10) 0.0377(10) 0.0382(10) 0.0563(12)
Cl26 0.1013(17) 0.0440(10) 0.0557(11) 0.0184(9) 0.0168(11) 0.0290(11)
Cl27 0.0664(15) 0.123(2) 0.0621(14) -0.0048(15) -0.0045(11) 0.0373(16)
C111 0.050(4) 0.048(4) 0.031(3) 0.001(3) 0.009(3) 0.028(3)
Cl28 0.190(5) 0.111(3) 0.104(3) -0.005(2) 0.045(3) 0.057(3)
Cl29 0.361(10) 0.169(5) 0.145(4) 0.105(4) 0.110(5) 0.128(6)
Cl30 0.229(6) 0.103(3) 0.257(7) 0.002(4) 0.062(5) 0.094(4)
C112 0.125(15) 0.30(3) 0.115(14) -0.087(17) 0.038(12) -0.026(17)
Cl31 0.117(6) 0.072(5) 0.077(5) 0.041(4) 0.024(4) 0.056(5)
Cl32 0.147(8) 0.192(11) 0.073(5) 0.061(6) 0.014(5) 0.081(8)
Cl33 0.33(2) 0.57(3) 0.218(14) 0.31(2) 0.187(15) 0.37(2)
C113 0.041(11) 0.20(3) 0.038(11) -0.020(15) 0.003(9) 0.020(16)
O19 0.070(3) 0.046(3) 0.048(3) 0.023(2) 0.015(2) 0.034(3)
C114 0.068(5) 0.039(4) 0.056(5) 0.010(3) -0.008(4) 0.022(4)
O20 0.118(8) 0.325(18) 0.048(4) -0.066(7) 0.036(5) -0.125(10)
C115 0.086(7) 0.087(7) 0.092(8) 0.043(6) 0.033(6) 0.033(6)
Cl34 0.064(5) 0.083(6) 0.127(8) 0.060(6) 0.027(5) 0.020(4)
Cl35 0.42(3) 0.129(11) 0.050(5) 0.034(6) 0.058(10) 0.136(15)
Cl36 0.39(3) 0.124(10) 0.176(14) 0.105(11) 0.197(19) 0.171(16)
C116 0.31(6) 0.22(6) 0.26(5) 0.08(5) 0.27(5) 0.11(5)
Cl43 0.043(4) 0.032(3) 0.049(4) 0.023(3) 0.021(3) 0.019(3)
Cl41 0.073(16) 0.096(18) 0.042(7) 0.046(9) 0.030(8) 0.041(12)
Cl42 0.041(10) 0.012(9) 0.058(14) 0.007(7) 0.018(8) -0.005(6)
C117 0.028(17) 0.016(15) 0.017(14) -0.002(12) -0.007(12) 0.001(13)
Cl47 0.253(14) 0.075(5) 0.172(11) 0.061(6) -0.077(9) -0.031(6)
Cl49 0.129(7) 0.210(11) 0.149(9) -0.022(7) 0.034(6) -0.044(7)
Cl48 0.29(2) 0.53(4) 0.267(18) -0.06(2) 0.112(16) 0.25(2)
C119 0.22(7) 0.39(12) 0.68(9) 0.07(6) 0.02(6) 0.07(7)

loop_
_atom_type_symbol
_atom_type_description
_atom_type_scat_dispersion_real
_atom_type_scat_dispersion_imag
_atom_type_scat_source
C C 0.0033 0.0016 'International Tables Vol C Tables 4.2.6.8 and 6.1.1.4'
H H 0.0000 0.0000 'International Tables Vol C Tables 4.2.6.8 and 6.1.1.4'
N N 0.0061 0.0033 'International Tables Vol C Tables 4.2.6.8 and 6.1.1.4'
O O 0.0106 0.0060 'International Tables Vol C Tables 4.2.6.8 and 6.1.1.4'
Zn Zn 0.2839 1.4301 'International Tables Vol C Tables 4.2.6.8 and 6.1.1.4'
F F 0.0171 0.0103 'International Tables Vol C Tables 4.2.6.8 and 6.1.1.4'
S S 0.1246 0.1234 'International Tables Vol C Tables 4.2.6.8 and 6.1.1.4'
Cl Cl 0.1484 0.1585 'International Tables Vol C Tables 4.2.6.8 and 6.1.1.4'

loop_
_geom_angle_atom_site_label_1
_geom_angle_atom_site_label_2
_geom_angle_atom_site_label_3
_geom_angle
_geom_angle_site_symmetry_1
_geom_angle_site_symmetry_3
_geom_angle_publ_flag
O00H Zn01 O00T 88.23(16) . . ?
O00H Zn01 O8 85.74(18) . . ?
O00T Zn01 O8 92.0(2) . . ?
O00H Zn01 O00L 171.70(15) . . ?
O00T Zn01 O00L 88.80(15) . . ?
O8 Zn01 O00L 86.62(17) . . ?
O00H Zn01 N011 107.06(15) . . ?
O00T Zn01 N011 162.22(16) . . ?
O8 Zn01 N011 98.0(2) . . ?
O00L Zn01 N011 77.23(16) . . ?
O00H Zn01 N012 74.21(14) . . ?
O00T Zn01 N012 90.91(16) . . ?
O8 Zn01 N012 159.64(17) . . ?
O00L Zn01 N012 113.59(14) . . ?
N011 Zn01 N012 84.81(15) . . ?
C01V O00H Zn01 122.1(3) . . ?
C02Q O00L Zn01 115.9(3) . . ?
C03P O00U C03H 104.3(5) . . ?
C049 O1 C035 103.8(5) . . ?
C01I N010 C021 118.5(4) . . ?
C025 N011 C02F 118.5(5) . . ?
C025 N011 Zn01 128.6(3) . . ?
C02F N011 Zn01 110.1(4) . . ?
C01W N012 C56 117.9(4) . . ?
C01W N012 Zn01 110.4(3) . . ?
C56 N012 Zn01 130.9(3) . . ?
C01F N013 C01R 131.0(4) . . ?
C01V N014 C01H 124.1(4) . . ?
C037 N016 C57 118.3(5) . . ?
C61 N019 C01Z 129.9(5) . . ?
C01H C120 C01L 119.3(4) . . ?
C02Q N01C C02X 125.4(5) . . ?
C62 N01D C036 118.6(5) . . ?
O00I C01F N013 124.5(5) . . ?
O00I C01F C01I 121.6(4) . . ?
N013 C01F C01I 113.9(4) . . ?
C02G C01G C01I 117.6(5) . . ?
C120 C01H C01M 121.4(4) . . ?
C120 C01H N014 120.3(4) . . ?
C01M C01H N014 118.1(4) . . ?
N010 C01I C01G 124.0(5) . . ?
N010 C01I C01F 115.9(4) . . ?
C01G C01I C01F 120.1(4) . . ?
C120 C01L C027 118.9(4) . . ?
C120 C01L C57 117.8(4) . . ?
C027 C01L C57 123.1(4) . . ?
O00D C01M C01H 118.5(4) . . ?
O00D C01M C02C 120.9(4) . . ?
C01H C01M C02C 120.4(4) . . ?
C026 C01O C02H 124.2(5) . . ?
O00F C01Q C01R 120.9(4) . . ?
O00F C01Q C02I 118.7(4) . . ?
C01R C01Q C02I 120.3(4) . . ?
C01Y C01R C01Q 120.5(4) . . ?
C01Y C01R N013 116.0(4) . . ?
C01Q C01R N013 123.2(4) . . ?
C01T C01S C56 120.1(5) . . ?
C01S C01T C01X 118.7(5) . . ?
C55 C01U C54 119.1(4) . . ?
C55 C01U C56 121.0(4) . . ?
C54 C01U C56 119.9(4) . . ?
O00H C01V N014 121.1(5) . . ?
O00H C01V C01W 119.5(4) . . ?
N014 C01V C01W 119.4(4) . . ?
N012 C01W C01X 123.6(4) . . ?
N012 C01W C01V 112.9(4) . . ?
C01X C01W C01V 123.4(4) . . ?
C01W C01X C01T 118.8(5) . . ?
C022 C01Y C01R 120.2(5) . . ?
C55 C01Z C029 120.6(5) . . ?
C55 C01Z N019 116.2(4) . . ?
C029 C01Z N019 123.0(4) . . ?
N010 C021 C68 120.8(5) . . ?
N010 C021 C02H 116.1(5) . . ?
C68 C021 C02H 123.1(5) . . ?
C01Y C022 C02D 119.1(5) . . ?
C01Y C022 C025 121.2(4) . . ?
C02D C022 C025 119.7(5) . . ?
C54 C024 C029 117.3(5) . . ?
C54 C024 C02O 121.7(5) . . ?
C029 C024 C02O 121.1(4) . . ?
N011 C025 C02K 120.8(5) . . ?
N011 C025 C022 119.4(5) . . ?
C02K C025 C022 119.7(5) . . ?
C035 C026 C01O 113.1(5) . . ?
C035 C026 C03E 122.9(5) . . ?
C01O C026 C03E 124.0(5) . . ?
C02C C027 C01L 122.9(4) . . ?
O00N C029 C01Z 120.2(5) . . ?
O00N C029 C024 119.4(5) . . ?
C01Z C029 C024 120.3(5) . . ?
C02W C02B C57 119.2(5) . . ?
C027 C02C C01M 117.0(4) . . ?
C027 C02C C02E 121.6(4) . . ?
C01M C02C C02E 121.4(4) . . ?
C02I C02D C022 122.6(5) . . ?
C02N C02E C03B 108.5(5) . . ?
C02N C02E C53 110.2(5) . . ?
C03B C02E C53 107.0(5) . . ?
C02N C02E C02C 110.6(4) . . ?
C03B C02E C02C 111.3(4) . . ?
C53 C02E C02C 109.2(4) . . ?
N011 C02F C67 123.0(5) . . ?
N011 C02F C02Q 113.8(5) . . ?
C67 C02F C02Q 123.2(5) . . ?
C01G C02G C68 119.3(5) . . ?
C045 C02H C01O 119.9(5) . . ?
C045 C02H C021 119.1(5) . . ?
C01O C02H C021 120.9(5) . . ?
C02D C02I C01Q 117.3(4) . . ?
C02D C02I C02S 121.1(5) . . ?
C01Q C02I C02S 121.6(4) . . ?
C031 C02K C025 120.4(5) . . ?
C03A C02O C50 107.9(5) . . ?
C03A C02O C024 111.8(4) . . ?
C50 C02O C024 109.2(5) . . ?
C03A C02O C038 107.6(5) . . ?
C50 C02O C038 109.5(5) . . ?
C024 C02O C038 110.7(4) . . ?
C04A N22 C03J 118.5(6) . . ?
O00L C02Q N01C 124.5(5) . . ?
O00L C02Q C02F 119.3(5) . . ?
N01C C02Q C02F 116.2(5) . . ?
C03M C02S C02R 109.5(5) . . ?
C03M C02S C02I 109.1(4) . . ?
C02R C02S C02I 112.0(4) . . ?
C03M C02S C76 107.9(5) . . ?
C02R C02S C76 107.0(5) . . ?
C02I C02S C76 111.3(4) . . ?
C02Z C02V C62 117.2(5) . . ?
C02B C02W C030 119.1(5) . . ?
C66 C02X C64 121.1(5) . . ?
C66 C02X N01C 120.7(5) . . ?
C64 C02X N01C 117.8(6) . . ?
C02V C02Z C03F 119.5(5) . . ?
C037 C030 C02W 117.7(5) . . ?
C02K C031 C67 118.9(5) . . ?
C03P N21 C03R 103.6(5) . . ?
O1 C035 C03Y 107.5(5) . . ?
O1 C035 C026 128.3(5) . . ?
C03Y C035 C026 124.2(5) . . ?
N01D C036 C03F 120.8(6) . . ?
N01D C036 C58 115.0(5) . . ?
C03F C036 C58 124.1(5) . . ?
N016 C037 C030 123.8(5) . . ?
N016 C037 C03P 114.7(5) . . ?
C030 C037 C03P 121.5(5) . . ?
C64 C03C C65 117.0(5) . . ?
C64 C03C C042 122.3(6) . . ?
C65 C03C C042 120.6(6) . . ?
C04J C03E C026 111.2(5) . . ?
C04J C03E C03N 108.1(7) . . ?
C026 C03E C03N 110.5(5) . . ?
C04J C03E C04C 112.0(9) . . ?
C026 C03E C04C 107.5(6) . . ?
C03N C03E C04C 107.6(6) . . ?
C02Z C03F C036 119.8(6) . . ?
C047 C03G C60 111.7(6) . . ?
C047 C03G C03X 109.7(6) . . ?
C60 C03G C03X 110.8(6) . . ?
C047 C03G C04F 108.0(7) . . ?
C60 C03G C04F 108.9(6) . . ?
C03X C03G C04F 107.6(6) . . ?
C03R C03H O00U 107.0(5) . . ?
C03R C03H C60 124.7(6) . . ?
O00U C03H C60 128.2(5) . . ?
N22 C03J C03O 121.4(7) . . ?
N22 C03J C03L 114.0(6) . . ?
C03O C03J C03L 124.6(6) . . ?
C66 C03L C65 118.8(6) . . ?
C66 C03L C03J 118.6(5) . . ?
C65 C03L C03J 122.5(6) . . ?
C041 C03O C03J 119.5(6) . . ?
N21 C03P O00U 115.4(6) . . ?
N21 C03P C037 127.9(6) . . ?
O00U C03P C037 116.7(5) . . ?
C03H C03R C043 121.5(6) . . ?
C03H C03R N21 109.7(6) . . ?
C043 C03R N21 128.8(6) . . ?
C045 C03Y C035 121.3(6) . . ?
C045 C03Y N20 130.0(7) . . ?
C035 C03Y N20 108.6(6) . . ?
C049 N20 C03Y 104.3(7) . . ?
C03O C041 C04D 120.0(7) . . ?
C040 C042 C03C 109.6(6) . . ?
C040 C042 C04G 107.7(7) . . ?
C03C C042 C04G 112.0(6) . . ?
C040 C042 C63 108.7(7) . . ?
C03C C042 C63 110.2(6) . . ?
C04G C042 C63 108.5(7) . . ?
C58 C043 C03R 116.4(6) . . ?
C02H C045 C03Y 117.2(6) . . ?
N20 C049 O1 115.7(6) . . ?
N20 C049 C04A 127.1(8) . . ?
O1 C049 C04A 117.2(7) . . ?
N22 C04A C04D 123.9(7) . . ?
N22 C04A C049 113.7(6) . . ?
C04D C04A C049 122.3(8) . . ?
C041 C04D C04A 116.6(8) . . ?
O7 S2 O6 115.7(3) . . ?
O7 S2 O5 114.5(3) . . ?
O6 S2 O5 113.4(2) . . ?
O7 S2 C52 104.3(3) . . ?
O6 S2 C52 103.6(2) . . ?
O5 S2 C52 103.3(3) . . ?
F4 C52 F5 107.8(5) . . ?
F4 C52 F6 107.6(4) . . ?
F5 C52 F6 107.8(4) . . ?
F4 C52 S2 111.6(4) . . ?
F5 C52 S2 111.1(4) . . ?
F6 C52 S2 110.7(4) . . ?
N012 C56 C01S 120.9(4) . . ?
N012 C56 C01U 118.7(4) . . ?
C01S C56 C01U 120.3(4) . . ?
C024 C54 C01U 122.8(5) . . ?
C01U C55 C01Z 119.6(5) . . ?
N016 C57 C02B 121.8(5) . . ?
N016 C57 C01L 114.9(4) . . ?
C02B C57 C01L 123.2(5) . . ?
O00O C61 N019 125.2(5) . . ?
O00O C61 C62 120.8(5) . . ?
N019 C61 C62 114.0(5) . . ?
C043 C58 C59 120.2(6) . . ?
C043 C58 C036 118.4(6) . . ?
C59 C58 C036 121.4(5) . . ?
C03L C65 C03C 123.0(6) . . ?
O00R C64 C03C 120.4(5) . . ?
O00R C64 C02X 119.2(5) . . ?
C03C C64 C02X 120.4(6) . . ?
C02F C67 C031 118.3(5) . . ?
N01D C62 C02V 124.0(5) . . ?
N01D C62 C61 116.1(5) . . ?
C02V C62 C61 119.9(5) . . ?
C60 C59 C58 124.5(6) . . ?
C03H C60 C59 112.6(5) . . ?
C03H C60 C03G 122.4(6) . . ?
C59 C60 C03G 125.0(5) . . ?
C02X C66 C03L 119.7(5) . . ?
C02G C68 C021 119.7(5) . . ?
Cl5 C101 Cl9 108.8(7) . . ?
Cl5 C101 Cl1 111.2(6) . . ?
Cl9 C101 Cl1 108.7(6) . . ?
O18 S3 O16 115.4(3) . . ?
O18 S3 O17 111.9(4) . . ?
O16 S3 O17 115.8(3) . . ?
O18 S3 C103 106.6(4) . . ?
O16 S3 C103 103.9(3) . . ?
O17 S3 C103 101.5(3) . . ?
F7 C103 F8 108.3(6) . . ?
F7 C103 F9 108.7(6) . . ?
F8 C103 F9 106.2(6) . . ?
F7 C103 S3 112.7(5) . . ?
F8 C103 S3 111.2(5) . . ?
F9 C103 S3 109.5(5) . . ?
Cl13 C105 Cl14 111.7(7) . . ?
Cl13 C105 Cl15 105.9(8) . . ?
Cl14 C105 Cl15 110.1(8) . . ?
Cl16 C106 Cl17 110.4(3) . . ?
Cl16 C106 Cl18 110.3(3) . . ?
Cl17 C106 Cl18 109.6(3) . . ?
Cl27 C111 Cl26 114.3(4) . . ?
Cl27 C111 Cl25 109.9(4) . . ?
Cl26 C111 Cl25 110.0(4) . . ?
C112 Cl29 Cl29 113.5(6) . 2_556 ?
Cl30 C112 Cl29 109.5(9) . . ?
Cl30 C112 Cl28 104.6(9) . . ?
Cl29 C112 Cl28 100.2(10) . . ?
Cl32 C113 Cl31 102.7(11) . . ?
Cl32 C113 Cl33 113.5(11) . . ?
Cl31 C113 Cl33 96.0(9) . . ?
Cl35 C116 Cl34 105.8(14) . . ?
Cl35 C116 Cl36 113.0(15) . . ?
Cl34 C116 Cl36 102.9(12) . . ?
Cl41 C117 Cl43 115.9(15) . . ?
Cl41 C117 Cl42 113.9(15) . . ?
Cl43 C117 Cl42 112.8(14) . . ?
Cl48 C119 Cl49 105.9(15) . . ?
Cl48 C119 Cl47 102.4(14) . . ?
Cl49 C119 Cl47 112.8(16) . . ?

loop_
_geom_bond_atom_site_label_1
_geom_bond_atom_site_label_2
_geom_bond_distance
_geom_bond_site_symmetry_2
_geom_bond_publ_flag
Zn01 O00H 2.031(3) . ?
Zn01 O00T 2.089(4) . ?
Zn01 O8 2.091(4) . ?
Zn01 O00L 2.099(4) . ?
Zn01 N011 2.212(5) . ?
Zn01 N012 2.350(4) . ?
O00D C01M 1.384(6) . ?
O00F C01Q 1.361(6) . ?
O00H C01V 1.234(6) . ?
O00I C01F 1.248(6) . ?
O00L C02Q 1.243(7) . ?
O00N C029 1.369(6) . ?
O00O C61 1.240(7) . ?
O00R C64 1.366(8) . ?
O00U C03P 1.364(7) . ?
O00U C03H 1.386(7) . ?
O1 C049 1.372(10) . ?
O1 C035 1.384(7) . ?
N010 C01I 1.332(6) . ?
N010 C021 1.350(7) . ?
N011 C025 1.346(7) . ?
N011 C02F 1.355(7) . ?
N012 C01W 1.348(6) . ?
N012 C56 1.360(6) . ?
N013 C01F 1.346(6) . ?
N013 C01R 1.427(6) . ?
N014 C01V 1.342(6) . ?
N014 C01H 1.427(6) . ?
N016 C037 1.340(7) . ?
N016 C57 1.342(7) . ?
N019 C61 1.351(7) . ?
N019 C01Z 1.420(7) . ?
C120 C01H 1.384(6) . ?
C120 C01L 1.394(7) . ?
N01C C02Q 1.339(7) . ?
N01C C02X 1.423(7) . ?
N01D C62 1.342(7) . ?
N01D C036 1.346(7) . ?
C01F C01I 1.494(7) . ?
C01G C02G 1.381(8) . ?
C01G C01I 1.390(7) . ?
C01H C01M 1.391(6) . ?
C01L C027 1.396(7) . ?
C01L C57 1.488(7) . ?
C01M C02C 1.407(7) . ?
C01O C026 1.398(7) . ?
C01O C02H 1.415(7) . ?
C01Q C01R 1.409(7) . ?
C01Q C02I 1.410(7) . ?
C01R C01Y 1.388(7) . ?
C01S C01T 1.382(7) . ?
C01S C56 1.400(7) . ?
C01T C01X 1.384(7) . ?
C01U C55 1.388(7) . ?
C01U C54 1.403(7) . ?
C01U C56 1.482(6) . ?
C01V C01W 1.508(7) . ?
C01W C01X 1.380(7) . ?
C01Y C022 1.381(7) . ?
C01Z C55 1.395(7) . ?
C01Z C029 1.404(7) . ?
C021 C68 1.398(7) . ?
C021 C02H 1.483(7) . ?
C022 C02D 1.401(7) . ?
C022 C025 1.482(7) . ?
C024 C54 1.387(7) . ?
C024 C029 1.416(7) . ?
C024 C02O 1.543(7) . ?
C025 C02K 1.400(8) . ?
C026 C035 1.390(8) . ?
C026 C03E 1.526(8) . ?
C027 C02C 1.393(7) . ?
C02B C02W 1.391(7) . ?
C02B C57 1.394(7) . ?
C02C C02E 1.539(6) . ?
C02D C02I 1.393(7) . ?
C02E C02N 1.523(7) . ?
C02E C03B 1.535(7) . ?
C02E C53 1.538(7) . ?
C02F C67 1.377(8) . ?
C02F C02Q 1.498(8) . ?
C02G C68 1.385(8) . ?
C02H C045 1.383(8) . ?
C02I C02S 1.535(7) . ?
C02K C031 1.363(8) . ?
C02O C03A 1.518(8) . ?
C02O C50 1.540(8) . ?
C02O C038 1.547(8) . ?
N22 C04A 1.333(10) . ?
N22 C03J 1.338(8) . ?
C02R C02S 1.532(8) . ?
C02S C03M 1.531(8) . ?
C02S C76 1.540(8) . ?
C02V C02Z 1.386(9) . ?
C02V C62 1.391(7) . ?
C02W C030 1.394(8) . ?
C02X C66 1.373(9) . ?
C02X C64 1.418(8) . ?
C02Z C03F 1.387(9) . ?
C030 C037 1.385(8) . ?
C031 C67 1.397(9) . ?
N21 C03P 1.306(8) . ?
N21 C03R 1.401(8) . ?
C035 C03Y 1.389(9) . ?
C036 C03F 1.398(8) . ?
C036 C58 1.487(8) . ?
C037 C03P 1.464(8) . ?
C03C C64 1.391(9) . ?
C03C C65 1.404(10) . ?
C03C C042 1.538(8) . ?
C03E C04J 1.501(11) . ?
C03E C03N 1.530(9) . ?
C03E C04C 1.530(11) . ?
C03G C047 1.520(9) . ?
C03G C60 1.521(8) . ?
C03G C03X 1.527(9) . ?
C03G C04F 1.559(12) . ?
C03H C03R 1.380(9) . ?
C03H C60 1.388(8) . ?
C03J C03O 1.396(9) . ?
C03J C03L 1.483(10) . ?
C03L C66 1.391(8) . ?
C03L C65 1.397(8) . ?
C03O C041 1.374(11) . ?
C03R C043 1.392(9) . ?
C03Y C045 1.387(9) . ?
C03Y N20 1.405(9) . ?
N20 C049 1.291(10) . ?
C040 C042 1.507(10) . ?
C041 C04D 1.387(10) . ?
C042 C04G 1.546(11) . ?
C042 C63 1.554(13) . ?
C043 C58 1.392(9) . ?
C049 C04A 1.465(9) . ?
C04A C04D 1.399(10) . ?
S2 O7 1.435(4) . ?
S2 O6 1.443(4) . ?
S2 O5 1.447(4) . ?
S2 C52 1.826(5) . ?
F4 C52 1.329(6) . ?
F5 C52 1.332(6) . ?
F6 C52 1.338(6) . ?
C61 C62 1.497(8) . ?
C58 C59 1.404(9) . ?
C59 C60 1.400(9) . ?
Cl1 C101 1.774(9) . ?
Cl5 C101 1.731(10) . ?
Cl9 C101 1.750(11) . ?
S3 O18 1.405(5) . ?
S3 O16 1.450(5) . ?
S3 O17 1.471(5) . ?
S3 C103 1.792(7) . ?
Cl13 C105 1.700(11) . ?
Cl14 C105 1.712(12) . ?
F7 C103 1.306(8) . ?
F8 C103 1.347(8) . ?
F9 C103 1.352(8) . ?
Cl15 C105 1.779(15) . ?
Cl16 C106 1.752(6) . ?
Cl17 C106 1.759(6) . ?
Cl18 C106 1.759(6) . ?
Cl25 C111 1.759(7) . ?
Cl26 C111 1.756(7) . ?
Cl27 C111 1.752(7) . ?
Cl28 C112 1.874(17) . ?
Cl29 C112 1.826(16) . ?
Cl29 Cl29 2.292(16) 2_556 ?
Cl30 C112 1.756(13) . ?
Cl31 C113 1.813(16) . ?
Cl32 C113 1.758(18) . ?
Cl33 C113 1.869(16) . ?
O19 C114 1.409(10) . ?
O20 C115 1.430(15) . ?
Cl34 C116 1.70(2) . ?
Cl35 C116 1.70(2) . ?
Cl36 C116 1.742(18) . ?
Cl43 C117 1.716(18) . ?
Cl41 C117 1.713(18) . ?
Cl42 C117 1.730(18) . ?
Cl47 C119 1.73(2) . ?
Cl49 C119 1.71(2) . ?
Cl48 C119 1.71(2) . ?

loop_
_geom_torsion_atom_site_label_1
_geom_torsion_atom_site_label_2
_geom_torsion_atom_site_label_3
_geom_torsion_atom_site_label_4
_geom_torsion
_geom_torsion_site_symmetry_1
_geom_torsion_site_symmetry_2
_geom_torsion_site_symmetry_3
_geom_torsion_site_symmetry_4
_geom_torsion_publ_flag
C01R N013 C01F O00I -0.3(9) . . . . ?
C01R N013 C01F C01I -179.6(5) . . . . ?
C01L C120 C01H C01M -0.4(7) . . . . ?
C01L C120 C01H N014 175.6(4) . . . . ?
C01V N014 C01H C120 30.2(7) . . . . ?
C01V N014 C01H C01M -153.7(5) . . . . ?
C021 N010 C01I C01G 0.9(7) . . . . ?
C021 N010 C01I C01F 179.2(4) . . . . ?
C02G C01G C01I N010 1.4(8) . . . . ?
C02G C01G C01I C01F -176.9(5) . . . . ?
O00I C01F C01I N010 167.1(5) . . . . ?
N013 C01F C01I N010 -13.5(6) . . . . ?
O00I C01F C01I C01G -14.4(7) . . . . ?
N013 C01F C01I C01G 164.9(5) . . . . ?
C01H C120 C01L C027 -1.2(7) . . . . ?
C01H C120 C01L C57 -176.6(5) . . . . ?
C120 C01H C01M O00D 178.8(4) . . . . ?
N014 C01H C01M O00D 2.7(7) . . . . ?
C120 C01H C01M C02C 3.1(7) . . . . ?
N014 C01H C01M C02C -172.9(4) . . . . ?
O00F C01Q C01R C01Y -174.8(5) . . . . ?
C02I C01Q C01R C01Y 1.4(8) . . . . ?
O00F C01Q C01R N013 -1.4(8) . . . . ?
C02I C01Q C01R N013 174.8(5) . . . . ?
C01F N013 C01R C01Y -152.6(5) . . . . ?
C01F N013 C01R C01Q 33.7(8) . . . . ?
C56 C01S C01T C01X 1.3(8) . . . . ?
Zn01 O00H C01V N014 -171.3(4) . . . . ?
Zn01 O00H C01V C01W 8.9(6) . . . . ?
C01H N014 C01V O00H 9.6(8) . . . . ?
C01H N014 C01V C01W -170.6(4) . . . . ?
C56 N012 C01W C01X 1.0(7) . . . . ?
Zn01 N012 C01W C01X -170.5(4) . . . . ?
C56 N012 C01W C01V 178.8(4) . . . . ?
Zn01 N012 C01W C01V 7.3(5) . . . . ?
O00H C01V C01W N012 -10.9(7) . . . . ?
N014 C01V C01W N012 169.3(4) . . . . ?
O00H C01V C01W C01X 166.9(5) . . . . ?
N014 C01V C01W C01X -12.9(8) . . . . ?
N012 C01W C01X C01T 0.2(8) . . . . ?
C01V C01W C01X C01T -177.4(5) . . . . ?
C01S C01T C01X C01W -1.3(8) . . . . ?
C01Q C01R C01Y C022 -0.3(8) . . . . ?
N013 C01R C01Y C022 -174.2(5) . . . . ?
C61 N019 C01Z C55 -150.2(5) . . . . ?
C61 N019 C01Z C029 35.0(9) . . . . ?
C01I N010 C021 C68 -2.5(8) . . . . ?
C01I N010 C021 C02H 179.2(5) . . . . ?
C01R C01Y C022 C02D -0.9(8) . . . . ?
C01R C01Y C022 C025 -179.1(5) . . . . ?
C02F N011 C025 C02K -1.7(7) . . . . ?
Zn01 N011 C025 C02K 157.5(4) . . . . ?
C02F N011 C025 C022 175.7(4) . . . . ?
Zn01 N011 C025 C022 -25.1(7) . . . . ?
C01Y C022 C025 N011 -43.0(7) . . . . ?
C02D C022 C025 N011 138.7(5) . . . . ?
C01Y C022 C025 C02K 134.5(6) . . . . ?
C02D C022 C025 C02K -43.8(7) . . . . ?
C02H C01O C026 C035 1.1(8) . . . . ?
C02H C01O C026 C03E -177.5(6) . . . . ?
C120 C01L C027 C02C 0.3(8) . . . . ?
C57 C01L C027 C02C 175.4(5) . . . . ?
C55 C01Z C029 O00N -171.5(5) . . . . ?
N019 C01Z C029 O00N 3.1(8) . . . . ?
C55 C01Z C029 C024 4.9(8) . . . . ?
N019 C01Z C029 C024 179.5(5) . . . . ?
C54 C024 C029 O00N 170.5(5) . . . . ?
C02O C024 C029 O00N -9.6(7) . . . . ?
C54 C024 C029 C01Z -5.9(7) . . . . ?
C02O C024 C029 C01Z 174.0(5) . . . . ?
C01L C027 C02C C01M 2.3(7) . . . . ?
C01L C027 C02C C02E -176.0(5) . . . . ?
O00D C01M C02C C027 -179.5(4) . . . . ?
C01H C01M C02C C027 -4.0(7) . . . . ?
O00D C01M C02C C02E -1.2(7) . . . . ?
C01H C01M C02C C02E 174.3(4) . . . . ?
C01Y C022 C02D C02I 0.9(8) . . . . ?
C025 C022 C02D C02I 179.3(5) . . . . ?
C027 C02C C02E C02N -117.6(5) . . . . ?
C01M C02C C02E C02N 64.1(6) . . . . ?
C027 C02C C02E C03B 3.1(7) . . . . ?
C01M C02C C02E C03B -175.1(5) . . . . ?
C027 C02C C02E C53 120.9(5) . . . . ?
C01M C02C C02E C53 -57.3(6) . . . . ?
C025 N011 C02F C67 3.2(8) . . . . ?
Zn01 N011 C02F C67 -159.6(4) . . . . ?
C025 N011 C02F C02Q -177.5(4) . . . . ?
Zn01 N011 C02F C02Q 19.7(5) . . . . ?
C01I C01G C02G C68 -2.0(8) . . . . ?
C026 C01O C02H C045 -0.3(10) . . . . ?
C026 C01O C02H C021 -179.7(5) . . . . ?
N010 C021 C02H C045 -1.1(9) . . . . ?
C68 C021 C02H C045 -179.4(8) . . . . ?
N010 C021 C02H C01O 178.3(5) . . . . ?
C68 C021 C02H C01O 0.0(9) . . . . ?
C022 C02D C02I C01Q 0.2(8) . . . . ?
C022 C02D C02I C02S -179.7(5) . . . . ?
O00F C01Q C02I C02D 175.0(5) . . . . ?
C01R C01Q C02I C02D -1.3(7) . . . . ?
O00F C01Q C02I C02S -5.2(7) . . . . ?
C01R C01Q C02I C02S 178.6(5) . . . . ?
N011 C025 C02K C031 -0.8(8) . . . . ?
C022 C025 C02K C031 -178.2(5) . . . . ?
C54 C024 C02O C03A 1.7(7) . . . . ?
C029 C024 C02O C03A -178.2(5) . . . . ?
C54 C024 C02O C50 121.0(5) . . . . ?
C029 C024 C02O C50 -58.9(6) . . . . ?
C54 C024 C02O C038 -118.3(5) . . . . ?
C029 C024 C02O C038 61.7(7) . . . . ?
Zn01 O00L C02Q N01C -170.0(4) . . . . ?
Zn01 O00L C02Q C02F 10.0(6) . . . . ?
C02X N01C C02Q O00L 8.9(9) . . . . ?
C02X N01C C02Q C02F -171.0(5) . . . . ?
N011 C02F C02Q O00L -21.1(7) . . . . ?
C67 C02F C02Q O00L 158.2(5) . . . . ?
N011 C02F C02Q N01C 158.8(5) . . . . ?
C67 C02F C02Q N01C -21.9(8) . . . . ?
C02D C02I C02S C03M 115.8(6) . . . . ?
C01Q C02I C02S C03M -64.1(7) . . . . ?
C02D C02I C02S C02R -122.9(5) . . . . ?
C01Q C02I C02S C02R 57.2(7) . . . . ?
C02D C02I C02S C76 -3.2(7) . . . . ?
C01Q C02I C02S C76 176.9(5) . . . . ?
C57 C02B C02W C030 -0.8(8) . . . . ?
C02Q N01C C02X C66 36.5(8) . . . . ?
C02Q N01C C02X C64 -150.4(5) . . . . ?
C62 C02V C02Z C03F -0.1(9) . . . . ?
C02B C02W C030 C037 -2.2(9) . . . . ?
C025 C02K C031 C67 1.8(9) . . . . ?
C049 O1 C035 C03Y -0.6(10) . . . . ?
C049 O1 C035 C026 -178.8(8) . . . . ?
C01O C026 C035 O1 177.4(6) . . . . ?
C03E C026 C035 O1 -3.9(10) . . . . ?
C01O C026 C035 C03Y -0.5(10) . . . . ?
C03E C026 C035 C03Y 178.2(8) . . . . ?
C62 N01D C036 C03F -1.9(9) . . . . ?
C62 N01D C036 C58 178.4(6) . . . . ?
C57 N016 C037 C030 -0.8(11) . . . . ?
C57 N016 C037 C03P -180.0(6) . . . . ?
C02W C030 C037 N016 3.1(11) . . . . ?
C02W C030 C037 C03P -177.7(7) . . . . ?
C035 C026 C03E C04J 171.5(8) . . . . ?
C01O C026 C03E C04J -10.0(10) . . . . ?
C035 C026 C03E C03N 51.5(8) . . . . ?
C01O C026 C03E C03N -130.0(6) . . . . ?
C035 C026 C03E C04C -65.6(8) . . . . ?
C01O C026 C03E C04C 112.9(7) . . . . ?
C02V C02Z C03F C036 -1.5(10) . . . . ?
N01D C036 C03F C02Z 2.6(11) . . . . ?
C58 C036 C03F C02Z -177.8(7) . . . . ?
C03P O00U C03H C03R -1.0(9) . . . . ?
C03P O00U C03H C60 175.6(8) . . . . ?
C04A N22 C03J C03O 1.1(14) . . . . ?
C04A N22 C03J C03L -178.7(9) . . . . ?
N22 C03J C03L C66 11.8(11) . . . . ?
C03O C03J C03L C66 -168.0(7) . . . . ?
N22 C03J C03L C65 -163.1(8) . . . . ?
C03O C03J C03L C65 17.1(12) . . . . ?
N22 C03J C03O C041 0.7(13) . . . . ?
C03L C03J C03O C041 -179.5(8) . . . . ?
C03R N21 C03P O00U -1.1(11) . . . . ?
C03R N21 C03P C037 178.4(9) . . . . ?
C03H O00U C03P N21 1.4(10) . . . . ?
C03H O00U C03P C037 -178.2(7) . . . . ?
N016 C037 C03P N21 -11.6(13) . . . . ?
C030 C037 C03P N21 169.2(9) . . . . ?
N016 C037 C03P O00U 167.9(7) . . . . ?
C030 C037 C03P O00U -11.3(12) . . . . ?
O00U C03H C03R C043 179.0(9) . . . . ?
C60 C03H C03R C043 2.2(15) . . . . ?
O00U C03H C03R N21 0.4(10) . . . . ?
C60 C03H C03R N21 -176.4(8) . . . . ?
C03P N21 C03R C03H 0.3(11) . . . . ?
C03P N21 C03R C043 -178.1(11) . . . . ?
O1 C035 C03Y C045 -179.3(10) . . . . ?
C026 C035 C03Y C045 -0.9(15) . . . . ?
O1 C035 C03Y N20 0.7(12) . . . . ?
C026 C035 C03Y N20 179.1(9) . . . . ?
C045 C03Y N20 C049 179.4(13) . . . . ?
C035 C03Y N20 C049 -0.6(14) . . . . ?
C03J C03O C041 C04D -0.2(14) . . . . ?
C64 C03C C042 C040 -60.7(10) . . . . ?
C65 C03C C042 C040 115.2(8) . . . . ?
C64 C03C C042 C04G 179.8(8) . . . . ?
C65 C03C C042 C04G -4.3(11) . . . . ?
C64 C03C C042 C63 58.9(8) . . . . ?
C65 C03C C042 C63 -125.2(7) . . . . ?
C03H C03R C043 C58 -1.7(14) . . . . ?
N21 C03R C043 C58 176.6(10) . . . . ?
C01O C02H C045 C03Y -1.2(14) . . . . ?
C021 C02H C045 C03Y 178.2(9) . . . . ?
C035 C03Y C045 C02H 1.8(17) . . . . ?
N20 C03Y C045 C02H -178.2(12) . . . . ?
C03Y N20 C049 O1 0.2(16) . . . . ?
C03Y N20 C049 C04A -176.7(12) . . . . ?
C035 O1 C049 N20 0.2(14) . . . . ?
C035 O1 C049 C04A 177.5(9) . . . . ?
C03J N22 C04A C04D -3.5(17) . . . . ?
C03J N22 C04A C049 177.2(10) . . . . ?
N20 C049 C04A N22 -6(2) . . . . ?
O1 C049 C04A N22 177.0(10) . . . . ?
N20 C049 C04A C04D 174.5(13) . . . . ?
O1 C049 C04A C04D -2.4(17) . . . . ?
C03O C041 C04D C04A -2.0(15) . . . . ?
N22 C04A C04D C041 3.9(17) . . . . ?
C049 C04A C04D C041 -176.8(11) . . . . ?
O7 S2 C52 F4 -59.9(4) . . . . ?
O6 S2 C52 F4 178.6(4) . . . . ?
O5 S2 C52 F4 60.1(4) . . . . ?
O7 S2 C52 F5 60.5(4) . . . . ?
O6 S2 C52 F5 -60.9(4) . . . . ?
O5 S2 C52 F5 -179.5(4) . . . . ?
O7 S2 C52 F6 -179.8(4) . . . . ?
O6 S2 C52 F6 58.8(4) . . . . ?
O5 S2 C52 F6 -59.7(4) . . . . ?
C01W N012 C56 C01S -1.0(7) . . . . ?
Zn01 N012 C56 C01S 168.4(4) . . . . ?
C01W N012 C56 C01U 179.5(4) . . . . ?
Zn01 N012 C56 C01U -11.0(7) . . . . ?
C01T C01S C56 N012 -0.1(8) . . . . ?
C01T C01S C56 C01U 179.3(5) . . . . ?
C55 C01U C56 N012 -40.8(7) . . . . ?
C54 C01U C56 N012 139.3(5) . . . . ?
C55 C01U C56 C01S 139.7(5) . . . . ?
C54 C01U C56 C01S -40.2(7) . . . . ?
C029 C024 C54 C01U 1.8(7) . . . . ?
C02O C024 C54 C01U -178.1(5) . . . . ?
C55 C01U C54 C024 3.5(8) . . . . ?
C56 C01U C54 C024 -176.6(5) . . . . ?
C54 C01U C55 C01Z -4.7(7) . . . . ?
C56 C01U C55 C01Z 175.5(5) . . . . ?
C029 C01Z C55 C01U 0.5(8) . . . . ?
N019 C01Z C55 C01U -174.4(5) . . . . ?
C037 N016 C57 C02B -2.5(9) . . . . ?
C037 N016 C57 C01L 174.9(6) . . . . ?
C02W C02B C57 N016 3.3(8) . . . . ?
C02W C02B C57 C01L -173.8(5) . . . . ?
C120 C01L C57 N016 -2.4(7) . . . . ?
C027 C01L C57 N016 -177.6(5) . . . . ?
C120 C01L C57 C02B 175.0(5) . . . . ?
C027 C01L C57 C02B -0.2(8) . . . . ?
C01Z N019 C61 O00O -3.7(9) . . . . ?
C01Z N019 C61 C62 175.3(5) . . . . ?
C03R C043 C58 C59 0.7(13) . . . . ?
C03R C043 C58 C036 -177.6(8) . . . . ?
N01D C036 C58 C043 11.0(10) . . . . ?
C03F C036 C58 C043 -168.6(8) . . . . ?
N01D C036 C58 C59 -167.2(6) . . . . ?
C03F C036 C58 C59 13.2(11) . . . . ?
C66 C03L C65 C03C 1.0(11) . . . . ?
C03J C03L C65 C03C 175.9(7) . . . . ?
C64 C03C C65 C03L 0.6(11) . . . . ?
C042 C03C C65 C03L -175.5(7) . . . . ?
C65 C03C C64 O00R -178.6(6) . . . . ?
C042 C03C C64 O00R -2.6(10) . . . . ?
C65 C03C C64 C02X -1.9(9) . . . . ?
C042 C03C C64 C02X 174.1(6) . . . . ?
C66 C02X C64 O00R 178.3(5) . . . . ?
N01C C02X C64 O00R 5.3(8) . . . . ?
C66 C02X C64 C03C 1.6(9) . . . . ?
N01C C02X C64 C03C -171.4(5) . . . . ?
N011 C02F C67 C031 -2.2(8) . . . . ?
C02Q C02F C67 C031 178.5(5) . . . . ?
C02K C031 C67 C02F -0.3(9) . . . . ?
C036 N01D C62 C02V 0.3(9) . . . . ?
C036 N01D C62 C61 -179.1(5) . . . . ?
C02Z C02V C62 N01D 0.8(9) . . . . ?
C02Z C02V C62 C61 -179.9(5) . . . . ?
O00O C61 C62 N01D 174.4(5) . . . . ?
N019 C61 C62 N01D -4.6(7) . . . . ?
O00O C61 C62 C02V -5.0(8) . . . . ?
N019 C61 C62 C02V 176.0(5) . . . . ?
C043 C58 C59 C60 -0.1(12) . . . . ?
C036 C58 C59 C60 178.1(7) . . . . ?
C03R C03H C60 C59 -1.5(11) . . . . ?
O00U C03H C60 C59 -177.6(7) . . . . ?
C03R C03H C60 C03G 176.9(8) . . . . ?
O00U C03H C60 C03G 0.8(12) . . . . ?
C58 C59 C60 C03H 0.4(10) . . . . ?
C58 C59 C60 C03G -177.9(7) . . . . ?
C047 C03G C60 C03H -178.3(8) . . . . ?
C03X C03G C60 C03H 59.1(9) . . . . ?
C04F C03G C60 C03H -59.1(9) . . . . ?
C047 C03G C60 C59 -0.1(10) . . . . ?
C03X C03G C60 C59 -122.8(7) . . . . ?
C04F C03G C60 C59 119.1(8) . . . . ?
C64 C02X C66 C03L 0.1(9) . . . . ?
N01C C02X C66 C03L 172.9(6) . . . . ?
C65 C03L C66 C02X -1.4(10) . . . . ?
C03J C03L C66 C02X -176.5(6) . . . . ?
C01G C02G C68 C021 0.5(9) . . . . ?
N010 C021 C68 C02G 1.8(9) . . . . ?
C02H C021 C68 C02G -180.0(6) . . . . ?
O18 S3 C103 F7 -58.7(6) . . . . ?
O16 S3 C103 F7 179.0(5) . . . . ?
O17 S3 C103 F7 58.5(6) . . . . ?
O18 S3 C103 F8 179.6(5) . . . . ?
O16 S3 C103 F8 57.2(6) . . . . ?
O17 S3 C103 F8 -63.3(6) . . . . ?
O18 S3 C103 F9 62.5(6) . . . . ?
O16 S3 C103 F9 -59.8(6) . . . . ?
O17 S3 C103 F9 179.7(5) . . . . ?
Cl29 Cl29 C112 Cl30 11.5(13) 2_556 . . . ?
Cl29 Cl29 C112 Cl28 121.1(6) 2_556 . . . ?
